data_7044641
loop_
_publ_author_name
'Mangin, Lo\"ic P'
'Zargarian, Davit'

_publ_section_title
;
 C&#x2212;H Nickellation of Phenol-Derived Phosphinites: Regioselectivity
 and Structures of Cyclonickellated Complexes
;
_journal_name_full 'Dalton Transactions'
_journal_paper_doi 10.1039/C7DT03403B
_journal_year 2017
_chemical_formula_moiety 'C36 H44 Br2 Ni2 O2 P2'
_chemical_formula_sum 'C36 H44 Br2 Ni2 O2 P2'
_chemical_formula_weight 847.89
_space_group_crystal_system monoclinic
_space_group_IT_number 4
_space_group_name_Hall 'P 2yb'
_space_group_name_H-M_alt 'P 1 21 1'
_symmetry_space_group_name_Hall 'P 2yb'
_symmetry_space_group_name_H-M 'P 1 21 1'
_atom_sites_solution_hydrogens geom
_atom_sites_solution_primary direct
_atom_sites_solution_secondary difmap
_audit_creation_date 2017-10-17
_audit_creation_method
;
Olex2 1.2
(compiled 2017.08.10 svn.r3458 for OlexSys, GUI svn.r5381)
;
_audit_update_record
;
2017-10-24 deposited with the CCDC.
2017-11-02 downloaded from the CCDC.
;
_cell_angle_alpha 90
_cell_angle_beta 91.6650(10)
_cell_angle_gamma 90
_cell_formula_units_Z 8
_cell_length_a 15.6689(4)
_cell_length_b 12.3775(3)
_cell_length_c 36.7348(10)
_cell_measurement_reflns_used 9047
_cell_measurement_temperature 100
_cell_measurement_theta_max 71.925
_cell_measurement_theta_min 4.308
_cell_volume 7121.4(3)
_computing_cell_refinement
'SAINT (2013) V8.34A; Integration Software for Single Crystal Data. Bruker AXS Inc., Madison, WI 53719-1173.'
_computing_data_collection
;
APEX 2 (2013) Bruker AXS Inc., Madison, WI 53719-1173.
;
_computing_data_reduction
'SAINT (2013) V8.34A; Integration Software for Single Crystal Data. Bruker AXS Inc., Madison, WI 53719-1173.'
_computing_molecular_graphics 'Olex2 (Dolomanov et al., 2009)'
_computing_publication_material 'Olex2 (Dolomanov et al., 2009)'
_computing_structure_refinement 'XL (Sheldrick, 2008)'
_computing_structure_solution 'XS (Sheldrick, 1986)'
_diffrn_ambient_temperature 100
_diffrn_detector 'CCD area detector'
_diffrn_detector_area_resol_mean 8.3
_diffrn_detector_type 'Bruker APEX2 CCD'
_diffrn_measured_fraction_theta_full 0.996
_diffrn_measured_fraction_theta_max 0.984
_diffrn_measurement_device 'three-circle diffractometer'
_diffrn_measurement_device_type 'Bruker Smart APEX'
_diffrn_measurement_method '\w scans'
_diffrn_radiation_collimation 'Focusing mirrors'
_diffrn_radiation_monochromator 'Quazar MX Mirror Optics'
_diffrn_radiation_probe x-ray
_diffrn_radiation_type CuK\a
_diffrn_radiation_wavelength 1.54178
_diffrn_reflns_av_R_equivalents 0.0532
_diffrn_reflns_av_unetI/netI 0.0477
_diffrn_reflns_Laue_measured_fraction_full 0.996
_diffrn_reflns_Laue_measured_fraction_max 0.984
_diffrn_reflns_limit_h_max 19
_diffrn_reflns_limit_h_min -19
_diffrn_reflns_limit_k_max 15
_diffrn_reflns_limit_k_min -15
_diffrn_reflns_limit_l_max 45
_diffrn_reflns_limit_l_min -45
_diffrn_reflns_number 149169
_diffrn_reflns_point_group_measured_fraction_full 0.996
_diffrn_reflns_point_group_measured_fraction_max 0.984
_diffrn_reflns_theta_full 67.679
_diffrn_reflns_theta_max 72.168
_diffrn_reflns_theta_min 1.203
_diffrn_source 'Microfocus Source'
_diffrn_source_target Cu
_diffrn_source_type 'Incoatec I\mS High Brilliance Microsource'
_exptl_absorpt_coefficient_mu 5.027
_exptl_absorpt_correction_T_max 0.7536
_exptl_absorpt_correction_T_min 0.5099
_exptl_absorpt_correction_type multi-scan
_exptl_absorpt_process_details
'SADABS-2014/5 (Bruker,2014/5) was used for absorption correction. wR2(int) was 0.1279 before and 0.0750 after correction. The Ratio of minimum to maximum transmission is 0.6766. The \l/2 correction factor is 0.00150.'
_exptl_crystal_colour orange
_exptl_crystal_colour_primary orange
_exptl_crystal_density_diffrn 1.582
_exptl_crystal_description block
_exptl_crystal_F_000 3456
_exptl_crystal_size_max 0.22
_exptl_crystal_size_mid 0.2
_exptl_crystal_size_min 0.16
_refine_diff_density_max 2.166
_refine_diff_density_min -0.897
_refine_diff_density_rms 0.121
_refine_ls_abs_structure_details
;
 Flack x determined using 10620 quotients [(I+)-(I-)]/[(I+)+(I-)]
 (Parsons, Flack and Wagner, Acta Cryst. B69 (2013) 249-259).
;
_refine_ls_abs_structure_Flack -0.008(8)
_refine_ls_extinction_method none
_refine_ls_goodness_of_fit_ref 1.041
_refine_ls_hydrogen_treatment constr
_refine_ls_matrix_type full
_refine_ls_number_parameters 1620
_refine_ls_number_reflns 26277
_refine_ls_number_restraints 1537
_refine_ls_restrained_S_all 1.031
_refine_ls_R_factor_all 0.0509
_refine_ls_R_factor_gt 0.0499
_refine_ls_shift/su_max 0.001
_refine_ls_shift/su_mean 0.000
_refine_ls_structure_factor_coef Fsqd
_refine_ls_weighting_details 'w=1/[\s^2^(Fo^2^)+(0.0751P)^2^+18.5006P] where P=(Fo^2^+2Fc^2^)/3'
_refine_ls_weighting_scheme calc
_refine_ls_wR_factor_gt 0.1324
_refine_ls_wR_factor_ref 0.1331
_reflns_Friedel_coverage 0.906
_reflns_Friedel_fraction_full 0.996
_reflns_Friedel_fraction_max 0.984
_reflns_number_gt 25715
_reflns_number_total 26277
_reflns_threshold_expression 'I > 2\s(I)'
_cod_data_source_file c7dt03403b2.cif
_cod_data_source_block loic64
_cod_depositor_comments
;
The following automatic conversions were performed:

'_diffrn_radiation_probe' value 'X-ray' changed to 'x-ray' according
to
/home/data/users/saulius/crontab/automatic-downloads/rss-feeds/RSC/lib/dictionaries/cif_core.dic
dictionary named 'cif_core.dic' version 2.4.2 from 2011-04-26.

Automatic conversion script
Id: cif_fix_values 4973 2017-02-22 13:04:09Z antanas 
;
_cod_database_code 7044641
_shelx_shelxl_version_number 2014/7
_shelx_space_group_comment
;
The symmetry employed for this shelxl refinement is uniquely defined
by the following loop, which should always be used as a source of
symmetry information in preference to the above space-group names.
They are only intended as comments.
;
_shelx_estimated_absorpt_t_max 0.500
_shelx_estimated_absorpt_t_min 0.404
_olex2_refinement_description
;
1. Twinned data refinement
 Scales: 0.47(4)
 0.073(14) 0.35(3) 0.104(14)
2. Fixed Uiso
 At 1.2 times of:
  All C(H) groups
 At 1.5 times of:
  All C(H,H,H) groups
3. Rigid body (RIGU) restrains
 All non-hydrogen atoms
 with sigma for 1-2 distances of 0.001 and sigma for 1-3 distances of 0.001
4.a Ternary CH refined with riding coordinates:
 C13(H13), C16(H16), C31(H31), C34(H34), C49(H49), C52(H52), C67(H67),
 C70(H70), C85(H85), C88(H88), C103(H103), C106(H106), C121(H121), C124(H124),
 C139(H139), C142(H142)
4.b Aromatic/amide H refined with riding coordinates:
 C3(H3), C4(H4), C5(H5), C8(H8), C9(H9), C10(H10), C11(H11), C12(H12),
 C21(H21), C22(H22), C23(H23), C26(H26), C27(H27), C28(H28), C29(H29), C30(H30),
  C39(H39), C40(H40), C41(H41), C44(H44), C45(H45), C46(H46), C47(H47),
 C48(H48), C57(H57), C58(H58), C59(H59), C62(H62), C63(H63), C64(H64), C65(H65),
  C66(H66), C75(H75), C76(H76), C77(H77), C80(H80), C81(H81), C82(H82),
 C83(H83), C84(H84), C93(H93), C94(H94), C95(H95), C98(H98), C99(H99),
 C100(H100), C101(H101), C102(H102), C111(H111), C112(H112), C113(H113),
 C116(H116), C117(H117), C118(H118), C119(H119), C120(H120), C129(H129),
 C130(H130), C131(H131), C134(H134), C135(H135), C136(H136), C137(H137),
 C138(H138)
4.c Idealised Me refined as rotating group:
 C14(H14A,H14B,H14C), C15(H15A,H15B,H15C), C17(H17A,H17B,H17C), C18(H18A,H18B,
 H18C), C32(H32A,H32B,H32C), C33(H33A,H33B,H33C), C35(H35A,H35B,H35C), C36(H36A,
 H36B,H36C), C50(H50A,H50B,H50C), C51(H51A,H51B,H51C), C53(H53A,H53B,H53C),
 C54(H54A,H54B,H54C), C68(H68A,H68B,H68C), C69(H69A,H69B,H69C), C71(H71A,H71B,
 H71C), C72(H72A,H72B,H72C), C86(H86A,H86B,H86C), C87(H87A,H87B,H87C), C89(H89A,
 H89B,H89C), C90(H90A,H90B,H90C), C104(H10A,H10B,H10C), C105(H10D,H10E,H10F),
 C107(H10G,H10H,H10I), C108(H10J,H10K,H10L), C122(H12A,H12B,H12C), C123(H12D,
 H12E,H12F), C125(H12G,H12H,H12I), C126(H12J,H12K,H12L), C140(H14D,H14E,H14F),
 C141(H14G,H14H,H14I), C143(H14J,H14K,H14L), C144(H14M,H14N,H14O)
;
_olex2_submission_special_instructions 'No special instructions were received'

loop_
_space_group_symop_operation_xyz
'x, y, z'
'-x, y+1/2, -z'

loop_
_atom_site_label
_atom_site_type_symbol
_atom_site_fract_x
_atom_site_fract_y
_atom_site_fract_z
_atom_site_U_iso_or_equiv
_atom_site_adp_type
_atom_site_occupancy
_atom_site_site_symmetry_order
_atom_site_calc_flag
_atom_site_refinement_flags_posn
_atom_site_refinement_flags_adp
Br1 Br 0.42812(7) 0.23158(10) 0.15750(3) 0.0270(2) Uani 1 1 d . U
Br2 Br 0.55819(7) 0.24075(10) 0.08930(3) 0.0285(3) Uani 1 1 d . U
Br3 Br -0.06935(8) 0.24404(10) 0.83992(3) 0.0317(3) Uani 1 1 d . U
Br4 Br 0.03504(8) 0.23485(10) 0.91777(3) 0.0280(2) Uani 1 1 d . U
Br5 Br 1.06266(10) 0.26370(10) 0.41115(3) 0.0435(4) Uani 1 1 d . U
Br6 Br 0.96514(9) 0.28901(10) 0.33231(3) 0.0312(3) Uani 1 1 d . U
Br7 Br 0.44251(8) 0.28102(10) 0.66067(3) 0.0286(3) Uani 1 1 d . U
Br8 Br 0.57391(8) 0.28013(10) 0.59340(3) 0.0281(3) Uani 1 1 d . U
Ni1 Ni 0.45919(12) 0.36712(15) 0.11354(5) 0.0187(4) Uani 1 1 d . U
Ni2 Ni 0.53859(11) 0.11504(15) 0.13711(4) 0.0172(4) Uani 1 1 d . U
Ni3 Ni -0.05246(11) 0.36966(15) 0.88867(4) 0.0178(4) Uani 1 1 d . U
Ni4 Ni 0.03244(11) 0.12130(14) 0.86626(4) 0.0167(3) Uani 1 1 d . U
Ni5 Ni 1.05037(12) 0.14828(15) 0.35968(4) 0.0198(4) Uani 1 1 d . U
Ni6 Ni 0.96292(13) 0.39233(15) 0.38644(5) 0.0207(4) Uani 1 1 d . U
Ni7 Ni 0.46337(12) 0.40029(15) 0.61119(4) 0.0169(4) Uani 1 1 d . U
Ni8 Ni 0.54249(11) 0.15083(15) 0.63914(4) 0.0172(3) Uani 1 1 d . U
P1 P 0.38058(16) 0.4865(2) 0.13572(7) 0.0170(5) Uani 1 1 d . U
P2 P 0.63523(17) 0.0108(2) 0.12007(7) 0.0172(5) Uani 1 1 d . U
P3 P -0.13108(17) 0.4898(2) 0.86491(7) 0.0159(5) Uani 1 1 d . U
P4 P 0.13272(18) 0.0241(2) 0.88607(7) 0.0159(5) Uani 1 1 d . U
P5 P 1.13102(18) 0.0287(2) 0.38184(7) 0.0159(5) Uani 1 1 d . U
P6 P 0.86251(19) 0.4939(2) 0.36846(7) 0.0175(5) Uani 1 1 d . U
P7 P 0.36768(17) 0.5089(2) 0.62701(6) 0.0164(5) Uani 1 1 d . U
P8 P 0.61976(18) 0.0288(2) 0.61816(7) 0.0186(5) Uani 1 1 d . U
O1 O 0.3582(4) 0.5744(6) 0.10346(18) 0.0210(12) Uani 1 1 d . U
O2 O 0.6663(4) -0.0607(6) 0.15540(18) 0.0196(12) Uani 1 1 d . U
O3 O -0.1521(5) 0.5765(6) 0.89722(19) 0.0180(12) Uani 1 1 d . U
O4 O 0.1621(5) -0.0517(6) 0.85203(19) 0.0177(12) Uani 1 1 d . U
O5 O 1.1523(5) -0.0551(6) 0.34872(19) 0.0204(13) Uani 1 1 d . U
O6 O 0.8389(5) 0.5716(6) 0.40284(19) 0.0200(12) Uani 1 1 d . U
O7 O 0.3400(5) 0.5820(6) 0.59097(18) 0.0196(12) Uani 1 1 d . U
O8 O 0.6378(5) -0.0578(6) 0.65093(18) 0.0220(12) Uani 1 1 d . U
C1 C 0.4156(6) 0.5620(8) 0.0753(2) 0.0183(15) Uani 1 1 d . U
C2 C 0.4759(6) 0.4779(8) 0.0779(2) 0.0184(14) Uani 1 1 d . U
C3 C 0.5395(6) 0.4795(9) 0.0521(3) 0.0209(16) Uani 1 1 d . U
H3 H 0.5841 0.4275 0.0534 0.025 Uiso 1 1 calc R .
C4 C 0.5382(7) 0.5559(9) 0.0245(3) 0.0236(18) Uani 1 1 d . U
H4 H 0.5830 0.5559 0.0077 0.028 Uiso 1 1 calc R .
C5 C 0.4753(7) 0.6307(9) 0.0208(3) 0.0251(18) Uani 1 1 d . U
H5 H 0.4747 0.6794 0.0008 0.030 Uiso 1 1 calc R .
C6 C 0.4103(6) 0.6362(8) 0.0468(2) 0.0201(15) Uani 1 1 d . U
C7 C 0.3390(6) 0.7144(8) 0.0407(2) 0.0201(15) Uani 1 1 d . U
C8 C 0.3526(6) 0.8175(8) 0.0273(3) 0.0217(16) Uani 1 1 d . U
H8 H 0.4095 0.8405 0.0235 0.026 Uiso 1 1 calc R .
C9 C 0.2861(7) 0.8881(9) 0.0194(3) 0.0261(18) Uani 1 1 d . U
H9 H 0.2978 0.9585 0.0105 0.031 Uiso 1 1 calc R .
C10 C 0.2027(7) 0.8560(9) 0.0244(3) 0.0260(18) Uani 1 1 d . U
H10 H 0.1565 0.9031 0.0185 0.031 Uiso 1 1 calc R .
C11 C 0.1880(7) 0.7529(9) 0.0381(3) 0.0259(18) Uani 1 1 d . U
H11 H 0.1311 0.7299 0.0419 0.031 Uiso 1 1 calc R .
C12 C 0.2545(7) 0.6843(9) 0.0463(3) 0.0231(17) Uani 1 1 d . U
H12 H 0.2428 0.6148 0.0560 0.028 Uiso 1 1 calc R .
C13 C 0.4359(7) 0.5622(9) 0.1722(3) 0.0259(15) Uani 1 1 d . U
H13 H 0.4360 0.5167 0.1947 0.031 Uiso 1 1 calc R .
C14 C 0.3940(8) 0.6692(10) 0.1809(3) 0.035(2) Uani 1 1 d . U
H14A H 0.3844 0.7105 0.1584 0.052 Uiso 1 1 calc GR .
H14B H 0.4313 0.7103 0.1977 0.052 Uiso 1 1 calc GR .
H14C H 0.3392 0.6558 0.1923 0.052 Uiso 1 1 calc GR .
C15 C 0.5303(7) 0.5805(10) 0.1617(3) 0.032(2) Uani 1 1 d . U
H15A H 0.5319 0.6220 0.1390 0.048 Uiso 1 1 calc GR .
H15B H 0.5583 0.5106 0.1584 0.048 Uiso 1 1 calc GR .
H15C H 0.5603 0.6206 0.1812 0.048 Uiso 1 1 calc GR .
C16 C 0.2721(7) 0.4642(9) 0.1514(3) 0.0221(15) Uani 1 1 d . U
H16 H 0.2445 0.5369 0.1525 0.026 Uiso 1 1 calc R .
C17 C 0.2214(7) 0.3999(11) 0.1233(3) 0.032(2) Uani 1 1 d . U
H17A H 0.2215 0.4377 0.0999 0.049 Uiso 1 1 calc GR .
H17B H 0.1625 0.3920 0.1312 0.049 Uiso 1 1 calc GR .
H17C H 0.2472 0.3284 0.1207 0.049 Uiso 1 1 calc GR .
C18 C 0.2682(7) 0.4157(9) 0.1900(3) 0.0250(19) Uani 1 1 d . U
H18A H 0.2976 0.4638 0.2074 0.038 Uiso 1 1 calc GR .
H18B H 0.2960 0.3448 0.1904 0.038 Uiso 1 1 calc GR .
H18C H 0.2084 0.4076 0.1967 0.038 Uiso 1 1 calc GR .
C19 C 0.6053(6) -0.0591(8) 0.1820(2) 0.0173(15) Uani 1 1 d . U
C20 C 0.5355(6) 0.0116(8) 0.1762(2) 0.0161(14) Uani 1 1 d . U
C21 C 0.4723(7) 0.0048(9) 0.2015(3) 0.0222(18) Uani 1 1 d . U
H21 H 0.4239 0.0508 0.1989 0.027 Uiso 1 1 calc R .
C22 C 0.4769(7) -0.0670(9) 0.2305(3) 0.0253(19) Uani 1 1 d . U
H22 H 0.4308 -0.0731 0.2467 0.030 Uiso 1 1 calc R .
C23 C 0.5495(7) -0.1295(9) 0.2357(3) 0.0249(18) Uani 1 1 d . U
H23 H 0.5539 -0.1751 0.2565 0.030 Uiso 1 1 calc R .
C24 C 0.6161(6) -0.1278(8) 0.2116(2) 0.0191(14) Uani 1 1 d . U
C25 C 0.6929(6) -0.1956(8) 0.2180(2) 0.0200(14) Uani 1 1 d . U
C26 C 0.6836(7) -0.3022(8) 0.2318(3) 0.0236(16) Uani 1 1 d . U
H26 H 0.6287 -0.3291 0.2375 0.028 Uiso 1 1 calc R .
C27 C 0.7550(7) -0.3659(9) 0.2369(3) 0.0277(18) Uani 1 1 d . U
H27 H 0.7482 -0.4375 0.2456 0.033 Uiso 1 1 calc R .
C28 C 0.8367(7) -0.3295(9) 0.2297(3) 0.0274(18) Uani 1 1 d . U
H28 H 0.8850 -0.3746 0.2341 0.033 Uiso 1 1 calc R .
C29 C 0.8462(7) -0.2263(9) 0.2162(3) 0.031(2) Uani 1 1 d . U
H29 H 0.9014 -0.2004 0.2107 0.037 Uiso 1 1 calc R .
C30 C 0.7749(7) -0.1596(9) 0.2106(3) 0.0266(18) Uani 1 1 d . U
H30 H 0.7826 -0.0884 0.2016 0.032 Uiso 1 1 calc R .
C31 C 0.7362(7) 0.0675(9) 0.1061(3) 0.0219(15) Uani 1 1 d . U
H31 H 0.7240 0.1141 0.0843 0.026 Uiso 1 1 calc R .
C32 C 0.7712(7) 0.1411(10) 0.1368(3) 0.0255(19) Uani 1 1 d . U
H32A H 0.7349 0.2054 0.1386 0.038 Uiso 1 1 calc GR .
H32B H 0.8296 0.1632 0.1315 0.038 Uiso 1 1 calc GR .
H32C H 0.7712 0.1017 0.1600 0.038 Uiso 1 1 calc GR .
C33 C 0.8027(7) -0.0160(10) 0.0954(3) 0.030(2) Uani 1 1 d . U
H33A H 0.8581 0.0194 0.0929 0.045 Uiso 1 1 calc GR .
H33B H 0.7852 -0.0492 0.0721 0.045 Uiso 1 1 calc GR .
H33C H 0.8073 -0.0720 0.1142 0.045 Uiso 1 1 calc GR .
C34 C 0.6030(7) -0.0910(9) 0.0862(3) 0.0232(14) Uani 1 1 d . U
H34 H 0.6531 -0.1397 0.0829 0.028 Uiso 1 1 calc R .
C35 C 0.5303(7) -0.1606(10) 0.0996(3) 0.028(2) Uani 1 1 d . U
H35A H 0.4769 -0.1195 0.0981 0.042 Uiso 1 1 calc GR .
H35B H 0.5424 -0.1818 0.1250 0.042 Uiso 1 1 calc GR .
H35C H 0.5249 -0.2255 0.0844 0.042 Uiso 1 1 calc GR .
C36 C 0.5826(8) -0.0393(10) 0.0501(3) 0.031(2) Uani 1 1 d . U
H36A H 0.6277 0.0122 0.0443 0.046 Uiso 1 1 calc GR .
H36B H 0.5279 -0.0013 0.0511 0.046 Uiso 1 1 calc GR .
H36C H 0.5789 -0.0951 0.0312 0.046 Uiso 1 1 calc GR .
C37 C -0.0990(7) 0.5605(9) 0.9279(3) 0.0183(17) Uani 1 1 d . U
C38 C -0.0431(7) 0.4749(9) 0.9274(3) 0.0211(18) Uani 1 1 d . U
C39 C 0.0153(7) 0.4655(9) 0.9575(3) 0.0222(19) Uani 1 1 d . U
H39 H 0.0565 0.4092 0.9578 0.027 Uiso 1 1 calc R .
C40 C 0.0132(7) 0.5368(9) 0.9863(3) 0.023(2) Uani 1 1 d . U
H40 H 0.0540 0.5308 1.0059 0.028 Uiso 1 1 calc R .
C41 C -0.0482(7) 0.6174(10) 0.9869(3) 0.023(2) Uani 1 1 d . U
H41 H -0.0505 0.6645 1.0073 0.028 Uiso 1 1 calc R .
C42 C -0.1081(7) 0.6301(9) 0.9572(3) 0.0181(15) Uani 1 1 d . U
C43 C -0.1771(7) 0.7110(9) 0.9606(3) 0.0216(15) Uani 1 1 d . U
C44 C -0.1577(8) 0.8107(9) 0.9767(3) 0.0260(17) Uani 1 1 d . U
H44 H -0.1003 0.8282 0.9833 0.031 Uiso 1 1 calc R .
C45 C -0.2237(8) 0.8853(10) 0.9832(3) 0.032(2) Uani 1 1 d . U
H45 H -0.2108 0.9527 0.9945 0.038 Uiso 1 1 calc R .
C46 C -0.3078(8) 0.8600(10) 0.9731(3) 0.0320(19) Uani 1 1 d . U
H46 H -0.3522 0.9103 0.9772 0.038 Uiso 1 1 calc R .
C47 C -0.3264(7) 0.7612(10) 0.9568(3) 0.0306(19) Uani 1 1 d . U
H47 H -0.3838 0.7434 0.9503 0.037 Uiso 1 1 calc R .
C48 C -0.2614(7) 0.6883(10) 0.9501(3) 0.0257(18) Uani 1 1 d . U
H48 H -0.2746 0.6220 0.9382 0.031 Uiso 1 1 calc R .
C49 C -0.2384(7) 0.4608(10) 0.8472(3) 0.0239(16) Uani 1 1 d . U
H49 H -0.2689 0.5316 0.8452 0.029 Uiso 1 1 calc R .
C50 C -0.2863(7) 0.3929(12) 0.8748(3) 0.038(3) Uani 1 1 d . U
H50A H -0.2848 0.4296 0.8985 0.057 Uiso 1 1 calc GR .
H50B H -0.2590 0.3219 0.8773 0.057 Uiso 1 1 calc GR .
H50C H -0.3457 0.3836 0.8663 0.057 Uiso 1 1 calc GR .
C51 C -0.2433(7) 0.4103(10) 0.8100(3) 0.025(2) Uani 1 1 d . U
H51A H -0.2047 0.4486 0.7939 0.038 Uiso 1 1 calc GR .
H51B H -0.3019 0.4152 0.8001 0.038 Uiso 1 1 calc GR .
H51C H -0.2263 0.3342 0.8118 0.038 Uiso 1 1 calc GR .
C52 C -0.0782(7) 0.5692(9) 0.8293(3) 0.0241(15) Uani 1 1 d . U
H52 H -0.0782 0.5254 0.8064 0.029 Uiso 1 1 calc R .
C53 C -0.1259(8) 0.6743(10) 0.8214(3) 0.036(2) Uani 1 1 d . U
H53A H -0.1224 0.7209 0.8430 0.055 Uiso 1 1 calc GR .
H53B H -0.1859 0.6584 0.8153 0.055 Uiso 1 1 calc GR .
H53C H -0.1001 0.7113 0.8009 0.055 Uiso 1 1 calc GR .
C54 C 0.0133(7) 0.5909(11) 0.8411(3) 0.034(2) Uani 1 1 d . U
H54A H 0.0397 0.6389 0.8235 0.051 Uiso 1 1 calc GR .
H54B H 0.0448 0.5226 0.8424 0.051 Uiso 1 1 calc GR .
H54C H 0.0147 0.6253 0.8652 0.051 Uiso 1 1 calc GR .
C55 C 0.1025(7) -0.0472(8) 0.8232(3) 0.0152(15) Uani 1 1 d . U
C56 C 0.0327(7) 0.0233(8) 0.8267(2) 0.0181(16) Uani 1 1 d . U
C57 C -0.0296(7) 0.0209(9) 0.7988(3) 0.024(2) Uani 1 1 d . U
H57 H -0.0790 0.0650 0.8002 0.028 Uiso 1 1 calc R .
C58 C -0.0187(8) -0.0483(10) 0.7683(3) 0.032(3) Uani 1 1 d . U
H58 H -0.0620 -0.0511 0.7497 0.039 Uiso 1 1 calc R .
C59 C 0.0528(8) -0.1109(9) 0.7651(3) 0.025(2) Uani 1 1 d . U
H59 H 0.0594 -0.1544 0.7441 0.030 Uiso 1 1 calc R .
C60 C 0.1149(7) -0.1111(9) 0.7921(3) 0.0192(16) Uani 1 1 d . U
C61 C 0.1943(7) -0.1782(9) 0.7877(3) 0.0235(16) Uani 1 1 d . U
C62 C 0.1894(8) -0.2782(9) 0.7703(3) 0.0291(18) Uani 1 1 d . U
H62 H 0.1356 -0.3049 0.7618 0.035 Uiso 1 1 calc R .
C63 C 0.2653(9) -0.3409(10) 0.7651(3) 0.0352(19) Uani 1 1 d . U
H63 H 0.2620 -0.4096 0.7536 0.042 Uiso 1 1 calc R .
C64 C 0.3425(9) -0.2998(11) 0.7771(3) 0.036(2) Uani 1 1 d . U
H64 H 0.3929 -0.3407 0.7737 0.044 Uiso 1 1 calc R .
C65 C 0.3484(8) -0.2003(10) 0.7941(3) 0.0337(19) Uani 1 1 d . U
H65 H 0.4024 -0.1730 0.8021 0.040 Uiso 1 1 calc R .
C66 C 0.2744(7) -0.1402(9) 0.7994(3) 0.0254(17) Uani 1 1 d . U
H66 H 0.2786 -0.0720 0.8113 0.030 Uiso 1 1 calc R .
C67 C 0.2368(7) 0.0845(9) 0.8979(3) 0.0229(15) Uani 1 1 d . U
H67 H 0.2803 0.0257 0.8967 0.027 Uiso 1 1 calc R .
C68 C 0.2593(7) 0.1686(10) 0.8691(3) 0.028(2) Uani 1 1 d . U
H68A H 0.2206 0.2305 0.8708 0.042 Uiso 1 1 calc GR .
H68B H 0.2534 0.1363 0.8448 0.042 Uiso 1 1 calc GR .
H68C H 0.3183 0.1928 0.8733 0.042 Uiso 1 1 calc GR .
C69 C 0.2432(8) 0.1335(10) 0.9371(3) 0.028(2) Uani 1 1 d . U
H69A H 0.2097 0.2002 0.9378 0.042 Uiso 1 1 calc GR .
H69B H 0.3030 0.1494 0.9434 0.042 Uiso 1 1 calc GR .
H69C H 0.2209 0.0815 0.9545 0.042 Uiso 1 1 calc GR .
C70 C 0.1097(8) -0.0714(9) 0.9219(3) 0.0262(15) Uani 1 1 d . U
H70 H 0.0988 -0.0294 0.9446 0.031 Uiso 1 1 calc R .
C71 C 0.0298(9) -0.1351(11) 0.9122(4) 0.043(3) Uani 1 1 d . U
H71A H -0.0193 -0.0862 0.9107 0.064 Uiso 1 1 calc GR .
H71B H 0.0206 -0.1900 0.9309 0.064 Uiso 1 1 calc GR .
H71C H 0.0365 -0.1705 0.8885 0.064 Uiso 1 1 calc GR .
C72 C 0.1871(8) -0.1481(10) 0.9300(3) 0.035(2) Uani 1 1 d . U
H72A H 0.2305 -0.1096 0.9447 0.052 Uiso 1 1 calc GR .
H72B H 0.2116 -0.1711 0.9070 0.052 Uiso 1 1 calc GR .
H72C H 0.1677 -0.2116 0.9434 0.052 Uiso 1 1 calc GR .
C73 C 1.0984(6) -0.0384(8) 0.3184(2) 0.0127(14) Uani 1 1 d . U
C74 C 1.0407(7) 0.0488(9) 0.3201(2) 0.0167(16) Uani 1 1 d . U
C75 C 0.9835(7) 0.0588(9) 0.2906(3) 0.023(2) Uani 1 1 d . U
H75 H 0.9427 0.1156 0.2907 0.028 Uiso 1 1 calc R .
C76 C 0.9839(7) -0.0111(9) 0.2609(3) 0.0211(19) Uani 1 1 d . U
H76 H 0.9430 -0.0032 0.2415 0.025 Uiso 1 1 calc R .
C77 C 1.0449(7) -0.0931(9) 0.2600(3) 0.0182(17) Uani 1 1 d . U
H77 H 1.0465 -0.1393 0.2394 0.022 Uiso 1 1 calc R .
C78 C 1.1025(6) -0.1081(8) 0.2884(2) 0.0169(15) Uani 1 1 d . U
C79 C 1.1702(7) -0.1916(9) 0.2851(3) 0.0208(16) Uani 1 1 d . U
C80 C 1.2559(7) -0.1703(9) 0.2948(3) 0.0217(17) Uani 1 1 d . U
H80 H 1.2707 -0.1035 0.3060 0.026 Uiso 1 1 calc R .
C81 C 1.3198(7) -0.2458(9) 0.2882(3) 0.0262(18) Uani 1 1 d . U
H81 H 1.3776 -0.2301 0.2947 0.031 Uiso 1 1 calc R .
C82 C 1.2981(7) -0.3454(10) 0.2718(3) 0.0274(19) Uani 1 1 d . U
H82 H 1.3413 -0.3968 0.2669 0.033 Uiso 1 1 calc R .
C83 C 1.2141(7) -0.3678(9) 0.2628(3) 0.0274(19) Uani 1 1 d . U
H83 H 1.1991 -0.4355 0.2522 0.033 Uiso 1 1 calc R .
C84 C 1.1515(7) -0.2919(9) 0.2691(3) 0.0269(19) Uani 1 1 d . U
H84 H 1.0940 -0.3082 0.2623 0.032 Uiso 1 1 calc R .
C85 C 1.2398(7) 0.0564(10) 0.3984(3) 0.0261(16) Uani 1 1 d . U
H85 H 1.2700 -0.0145 0.4012 0.031 Uiso 1 1 calc R .
C86 C 1.2457(8) 0.1145(10) 0.4356(3) 0.027(2) Uani 1 1 d . U
H86A H 1.2229 0.1879 0.4330 0.041 Uiso 1 1 calc GR .
H86B H 1.3055 0.1180 0.4441 0.041 Uiso 1 1 calc GR .
H86C H 1.2124 0.0745 0.4533 0.041 Uiso 1 1 calc GR .
C87 C 1.2857(9) 0.1218(13) 0.3695(3) 0.046(3) Uani 1 1 d . U
H87A H 1.2668 0.1972 0.3704 0.069 Uiso 1 1 calc GR .
H87B H 1.2722 0.0916 0.3454 0.069 Uiso 1 1 calc GR .
H87C H 1.3475 0.1184 0.3744 0.069 Uiso 1 1 calc GR .
C88 C 1.0836(7) -0.0542(9) 0.4170(3) 0.0234(15) Uani 1 1 d . U
H88 H 1.0905 -0.0149 0.4407 0.028 Uiso 1 1 calc R .
C89 C 1.1258(8) -0.1645(10) 0.4215(3) 0.033(2) Uani 1 1 d . U
H89A H 1.1866 -0.1550 0.4276 0.050 Uiso 1 1 calc GR .
H89B H 1.1194 -0.2051 0.3987 0.050 Uiso 1 1 calc GR .
H89C H 1.0985 -0.2043 0.4411 0.050 Uiso 1 1 calc GR .
C90 C 0.9859(8) -0.0678(11) 0.4086(3) 0.035(2) Uani 1 1 d . U
H90A H 0.9582 0.0032 0.4090 0.053 Uiso 1 1 calc GR .
H90B H 0.9611 -0.1144 0.4271 0.053 Uiso 1 1 calc GR .
H90C H 0.9772 -0.1006 0.3845 0.053 Uiso 1 1 calc GR .
C91 C 0.8970(7) 0.5613(9) 0.4319(3) 0.0185(17) Uani 1 1 d . U
C92 C 0.9629(7) 0.4861(8) 0.4282(2) 0.0179(16) Uani 1 1 d . U
C93 C 1.0261(7) 0.4818(9) 0.4562(3) 0.024(2) Uani 1 1 d . U
H93 H 1.0727 0.4331 0.4546 0.029 Uiso 1 1 calc R .
C94 C 1.0200(7) 0.5492(9) 0.4863(3) 0.0219(18) Uani 1 1 d . U
H94 H 1.0638 0.5477 0.5047 0.026 Uiso 1 1 calc R .
C95 C 0.9513(7) 0.6187(9) 0.4900(3) 0.0209(18) Uani 1 1 d . U
H95 H 0.9474 0.6612 0.5114 0.025 Uiso 1 1 calc R .
C96 C 0.8863(7) 0.6274(9) 0.4619(3) 0.0186(16) Uani 1 1 d . U
C97 C 0.8147(7) 0.7022(8) 0.4673(3) 0.0185(15) Uani 1 1 d . U
C98 C 0.8315(7) 0.8012(9) 0.4844(3) 0.0234(17) Uani 1 1 d . U
H98 H 0.8884 0.8215 0.4908 0.028 Uiso 1 1 calc R .
C99 C 0.7634(7) 0.8698(9) 0.4920(3) 0.0249(17) Uani 1 1 d . U
H99 H 0.7744 0.9363 0.5041 0.030 Uiso 1 1 calc R .
C100 C 0.6796(7) 0.8421(9) 0.4819(3) 0.0256(17) Uani 1 1 d . U
H100 H 0.6339 0.8897 0.4870 0.031 Uiso 1 1 calc R .
C101 C 0.6636(7) 0.7442(9) 0.4644(3) 0.0262(18) Uani 1 1 d . U
H101 H 0.6069 0.7245 0.4573 0.031 Uiso 1 1 calc R .
C102 C 0.7308(7) 0.6762(9) 0.4575(3) 0.0221(17) Uani 1 1 d . U
H102 H 0.7194 0.6093 0.4457 0.027 Uiso 1 1 calc R .
C103 C 0.7582(7) 0.4323(9) 0.3582(3) 0.0227(15) Uani 1 1 d . U
H103 H 0.7143 0.4904 0.3606 0.027 Uiso 1 1 calc R .
C104 C 0.7409(7) 0.3464(9) 0.3879(3) 0.027(2) Uani 1 1 d . U
H10A H 0.7542 0.3771 0.4120 0.041 Uiso 1 1 calc GR .
H10B H 0.7769 0.2829 0.3840 0.041 Uiso 1 1 calc GR .
H10C H 0.6807 0.3251 0.3865 0.041 Uiso 1 1 calc GR .
C105 C 0.7471(8) 0.3864(10) 0.3201(3) 0.027(2) Uani 1 1 d . U
H10D H 0.7636 0.4409 0.3023 0.040 Uiso 1 1 calc GR .
H10E H 0.6872 0.3662 0.3157 0.040 Uiso 1 1 calc GR .
H10F H 0.7834 0.3224 0.3178 0.040 Uiso 1 1 calc GR .
C106 C 0.8815(8) 0.5909(9) 0.3317(3) 0.0279(15) Uani 1 1 d . U
H106 H 0.8879 0.5495 0.3086 0.034 Uiso 1 1 calc R .
C107 C 0.9657(9) 0.6502(11) 0.3402(3) 0.040(2) Uani 1 1 d . U
H10G H 0.9763 0.7030 0.3210 0.061 Uiso 1 1 calc GR .
H10H H 1.0127 0.5979 0.3415 0.061 Uiso 1 1 calc GR .
H10I H 0.9621 0.6877 0.3636 0.061 Uiso 1 1 calc GR .
C108 C 0.8055(8) 0.6674(9) 0.3267(3) 0.032(2) Uani 1 1 d . U
H10J H 0.8197 0.7243 0.3094 0.048 Uiso 1 1 calc GR .
H10K H 0.7923 0.7000 0.3502 0.048 Uiso 1 1 calc GR .
H10L H 0.7558 0.6268 0.3174 0.048 Uiso 1 1 calc GR .
C109 C 0.4021(6) 0.5720(8) 0.5639(2) 0.0177(16) Uani 1 1 d . U
C110 C 0.4679(7) 0.4961(8) 0.5704(2) 0.0178(15) Uani 1 1 d . U
C111 C 0.5314(7) 0.4935(8) 0.5445(2) 0.0199(17) Uani 1 1 d . U
H111 H 0.5790 0.4467 0.5480 0.024 Uiso 1 1 calc R .
C112 C 0.5257(7) 0.5588(9) 0.5136(3) 0.0237(18) Uani 1 1 d . U
H112 H 0.5697 0.5553 0.4964 0.028 Uiso 1 1 calc R .
C113 C 0.4578(7) 0.6287(8) 0.5073(2) 0.0209(17) Uani 1 1 d . U
H113 H 0.4550 0.6714 0.4858 0.025 Uiso 1 1 calc R .
C114 C 0.3928(7) 0.6359(8) 0.5330(2) 0.0191(15) Uani 1 1 d . U
C115 C 0.3197(7) 0.7128(8) 0.5270(3) 0.0211(15) Uani 1 1 d . U
C116 C 0.3336(7) 0.8139(8) 0.5133(3) 0.0250(17) Uani 1 1 d . U
H116 H 0.3903 0.8354 0.5084 0.030 Uiso 1 1 calc R .
C117 C 0.2674(7) 0.8856(8) 0.5065(3) 0.0248(17) Uani 1 1 d . U
H117 H 0.2791 0.9550 0.4967 0.030 Uiso 1 1 calc R .
C118 C 0.1843(7) 0.8572(8) 0.5137(3) 0.0238(17) Uani 1 1 d . U
H118 H 0.1389 0.9067 0.5090 0.029 Uiso 1 1 calc R .
C119 C 0.1679(7) 0.7543(8) 0.5280(3) 0.0239(17) Uani 1 1 d . U
H119 H 0.1111 0.7332 0.5330 0.029 Uiso 1 1 calc R .
C120 C 0.2351(7) 0.6841(8) 0.5346(2) 0.0197(16) Uani 1 1 d . U
H120 H 0.2239 0.6148 0.5444 0.024 Uiso 1 1 calc R .
C121 C 0.3972(7) 0.6117(9) 0.6605(3) 0.0232(15) Uani 1 1 d . U
H121 H 0.3475 0.6612 0.6634 0.028 Uiso 1 1 calc R .
C122 C 0.4734(8) 0.6786(10) 0.6475(3) 0.030(2) Uani 1 1 d . U
H12A H 0.4845 0.7383 0.6645 0.045 Uiso 1 1 calc GR .
H12B H 0.4601 0.7076 0.6232 0.045 Uiso 1 1 calc GR .
H12C H 0.5241 0.6324 0.6466 0.045 Uiso 1 1 calc GR .
C123 C 0.4187(8) 0.5605(9) 0.6970(3) 0.030(2) Uani 1 1 d . U
H12D H 0.4339 0.6171 0.7147 0.045 Uiso 1 1 calc GR .
H12E H 0.4671 0.5111 0.6946 0.045 Uiso 1 1 calc GR .
H12F H 0.3692 0.5203 0.7054 0.045 Uiso 1 1 calc GR .
C124 C 0.2658(7) 0.4528(9) 0.6405(3) 0.0205(14) Uani 1 1 d . U
H124 H 0.2762 0.4053 0.6622 0.025 Uiso 1 1 calc R .
C125 C 0.2309(7) 0.3830(10) 0.6089(3) 0.027(2) Uani 1 1 d . U
H12G H 0.2182 0.4290 0.5877 0.041 Uiso 1 1 calc GR .
H12H H 0.1786 0.3466 0.6162 0.041 Uiso 1 1 calc GR .
H12I H 0.2737 0.3289 0.6026 0.041 Uiso 1 1 calc GR .
C126 C 0.1999(7) 0.5395(10) 0.6503(3) 0.030(2) Uani 1 1 d . U
H12J H 0.2229 0.5841 0.6704 0.045 Uiso 1 1 calc GR .
H12K H 0.1471 0.5044 0.6578 0.045 Uiso 1 1 calc GR .
H12L H 0.1877 0.5853 0.6290 0.045 Uiso 1 1 calc GR .
C127 C 0.5838(7) -0.0425(8) 0.6796(2) 0.0202(16) Uani 1 1 d . U
C128 C 0.5270(7) 0.0434(8) 0.6763(2) 0.0184(15) Uani 1 1 d . U
C129 C 0.4649(8) 0.0504(9) 0.7030(3) 0.025(2) Uani 1 1 d . U
H129 H 0.4229 0.1057 0.7014 0.030 Uiso 1 1 calc R .
C130 C 0.4640(8) -0.0225(9) 0.7319(3) 0.028(2) Uani 1 1 d . U
H130 H 0.4205 -0.0183 0.7493 0.033 Uiso 1 1 calc R .
C131 C 0.5273(7) -0.1021(9) 0.7352(3) 0.0250(19) Uani 1 1 d . U
H131 H 0.5286 -0.1489 0.7557 0.030 Uiso 1 1 calc R .
C132 C 0.5884(7) -0.1131(8) 0.7087(3) 0.0208(16) Uani 1 1 d . U
C133 C 0.6561(7) -0.1955(9) 0.7142(3) 0.0235(16) Uani 1 1 d . U
C134 C 0.7410(7) -0.1712(9) 0.7076(3) 0.0268(19) Uani 1 1 d . U
H134 H 0.7553 -0.1030 0.6977 0.032 Uiso 1 1 calc R .
C135 C 0.8047(7) -0.2457(9) 0.7154(3) 0.031(2) Uani 1 1 d . U
H135 H 0.8625 -0.2283 0.7110 0.037 Uiso 1 1 calc R .
C136 C 0.7843(8) -0.3472(9) 0.7299(3) 0.029(2) Uani 1 1 d . U
H136 H 0.8276 -0.3993 0.7348 0.035 Uiso 1 1 calc R .
C137 C 0.7009(7) -0.3697(9) 0.7369(3) 0.030(2) Uani 1 1 d . U
H137 H 0.6867 -0.4376 0.7471 0.036 Uiso 1 1 calc R .
C138 C 0.6372(7) -0.2958(9) 0.7293(3) 0.0285(19) Uani 1 1 d . U
H138 H 0.5797 -0.3133 0.7343 0.034 Uiso 1 1 calc R .
C139 C 0.7297(7) 0.0452(9) 0.6040(3) 0.0241(16) Uani 1 1 d . U
H139 H 0.7554 -0.0287 0.6030 0.029 Uiso 1 1 calc R .
C140 C 0.7803(7) 0.1078(10) 0.6325(3) 0.031(2) Uani 1 1 d . U
H14D H 0.7603 0.1828 0.6328 0.047 Uiso 1 1 calc GR .
H14E H 0.8410 0.1064 0.6267 0.047 Uiso 1 1 calc GR .
H14F H 0.7725 0.0750 0.6564 0.047 Uiso 1 1 calc GR .
C141 C 0.7373(7) 0.0956(8) 0.5655(3) 0.0249(18) Uani 1 1 d . U
H14G H 0.7231 0.1726 0.5665 0.037 Uiso 1 1 calc GR .
H14H H 0.6978 0.0590 0.5484 0.037 Uiso 1 1 calc GR .
H14I H 0.7959 0.0870 0.5573 0.037 Uiso 1 1 calc GR .
C142 C 0.5617(7) -0.0437(8) 0.5814(2) 0.0222(14) Uani 1 1 d . U
H142 H 0.5664 -0.0005 0.5586 0.027 Uiso 1 1 calc R .
C143 C 0.6003(8) -0.1540(9) 0.5748(3) 0.031(2) Uani 1 1 d . U
H14J H 0.6591 -0.1454 0.5668 0.046 Uiso 1 1 calc GR .
H14K H 0.5665 -0.1918 0.5559 0.046 Uiso 1 1 calc GR .
H14L H 0.6004 -0.1961 0.5974 0.046 Uiso 1 1 calc GR .
C144 C 0.4674(7) -0.0527(10) 0.5900(3) 0.029(2) Uani 1 1 d . U
H14M H 0.4428 0.0198 0.5919 0.044 Uiso 1 1 calc GR .
H14N H 0.4613 -0.0911 0.6131 0.044 Uiso 1 1 calc GR .
H14O H 0.4374 -0.0925 0.5704 0.044 Uiso 1 1 calc GR .

loop_
_atom_site_aniso_label
_atom_site_aniso_U_11
_atom_site_aniso_U_22
_atom_site_aniso_U_33
_atom_site_aniso_U_23
_atom_site_aniso_U_13
_atom_site_aniso_U_12
Br1 0.0269(5) 0.0226(6) 0.0321(5) 0.0084(4) 0.0123(4) 0.0114(5)
Br2 0.0313(5) 0.0269(6) 0.0279(5) 0.0111(5) 0.0123(4) 0.0155(5)
Br3 0.0392(6) 0.0272(6) 0.0277(5) -0.0113(4) -0.0155(4) 0.0190(5)
Br4 0.0381(6) 0.0257(6) 0.0196(4) -0.0074(4) -0.0096(4) 0.0183(5)
Br5 0.0694(9) 0.0350(8) 0.0246(5) -0.0164(5) -0.0243(6) 0.0372(7)
Br6 0.0492(7) 0.0278(6) 0.0161(4) -0.0061(4) -0.0076(4) 0.0233(6)
Br7 0.0352(6) 0.0293(6) 0.0222(4) 0.0107(4) 0.0134(4) 0.0185(5)
Br8 0.0314(5) 0.0275(6) 0.0261(5) 0.0105(4) 0.0146(4) 0.0143(5)
Ni1 0.0185(8) 0.0176(8) 0.0199(7) 0.0008(6) 0.0014(6) 0.0036(7)
Ni2 0.0159(7) 0.0178(8) 0.0181(7) 0.0012(6) 0.0029(6) 0.0050(6)
Ni3 0.0188(8) 0.0164(8) 0.0180(7) -0.0032(6) -0.0043(6) 0.0057(7)
Ni4 0.0168(7) 0.0158(8) 0.0173(7) -0.0038(6) -0.0018(6) 0.0048(6)
Ni5 0.0280(9) 0.0163(8) 0.0147(7) -0.0038(6) -0.0032(6) 0.0103(7)
Ni6 0.0295(9) 0.0162(9) 0.0162(7) -0.0038(6) -0.0057(6) 0.0104(7)
Ni7 0.0196(8) 0.0172(8) 0.0140(7) 0.0012(6) 0.0042(6) 0.0057(7)
Ni8 0.0187(8) 0.0163(8) 0.0169(7) 0.0016(6) 0.0039(6) 0.0034(7)
P1 0.0178(10) 0.0135(11) 0.0199(9) -0.0015(8) 0.0020(8) 0.0015(8)
P2 0.0170(10) 0.0141(11) 0.0206(9) 0.0000(8) 0.0032(8) 0.0015(8)
P3 0.0153(10) 0.0143(11) 0.0177(9) -0.0004(8) -0.0036(8) 0.0015(8)
P4 0.0204(10) 0.0113(10) 0.0161(9) -0.0034(8) -0.0013(8) 0.0043(8)
P5 0.0201(10) 0.0112(10) 0.0163(9) -0.0029(8) -0.0025(8) 0.0035(9)
P6 0.0256(11) 0.0114(11) 0.0151(9) -0.0018(8) -0.0037(8) 0.0057(9)
P7 0.0206(10) 0.0117(11) 0.0173(9) -0.0010(7) 0.0061(8) 0.0033(8)
P8 0.0254(11) 0.0110(11) 0.0195(9) -0.0010(8) 0.0048(8) 0.0006(9)
O1 0.021(2) 0.019(2) 0.0229(18) 0.0018(16) 0.0020(16) 0.0032(19)
O2 0.021(2) 0.015(2) 0.0232(18) 0.0012(16) 0.0042(15) 0.0030(18)
O3 0.017(2) 0.017(2) 0.0195(17) -0.0014(15) -0.0042(16) 0.0037(19)
O4 0.020(2) 0.014(2) 0.0189(17) -0.0045(16) -0.0017(15) 0.0046(18)
O5 0.024(2) 0.017(2) 0.0194(17) -0.0046(15) -0.0046(16) 0.008(2)
O6 0.027(2) 0.014(2) 0.0192(18) -0.0041(16) -0.0043(16) 0.0073(19)
O7 0.024(2) 0.015(2) 0.0210(18) 0.0025(16) 0.0066(15) 0.0042(18)
O8 0.029(2) 0.016(2) 0.0217(18) 0.0029(16) 0.0077(17) 0.0045(19)
C1 0.017(2) 0.017(2) 0.021(2) -0.0003(19) -0.0012(19) -0.001(2)
C2 0.016(2) 0.018(2) 0.021(2) -0.0008(18) -0.002(2) -0.0016(19)
C3 0.018(3) 0.021(3) 0.023(3) 0.000(2) 0.000(2) -0.002(2)
C4 0.023(3) 0.023(3) 0.025(3) 0.001(3) 0.003(2) 0.001(3)
C5 0.025(3) 0.024(3) 0.027(3) 0.002(3) 0.002(2) 0.001(3)
C6 0.021(2) 0.016(3) 0.023(2) 0.000(2) -0.0015(19) -0.001(2)
C7 0.022(2) 0.017(2) 0.021(3) 0.000(2) -0.0027(19) 0.0006(18)
C8 0.023(3) 0.017(3) 0.025(4) 0.002(2) -0.002(2) 0.001(2)
C9 0.026(3) 0.019(3) 0.033(5) 0.003(3) -0.003(2) 0.003(2)
C10 0.025(3) 0.019(3) 0.034(5) 0.000(3) -0.002(2) 0.003(2)
C11 0.025(3) 0.020(3) 0.033(4) -0.001(3) -0.003(2) 0.003(2)
C12 0.023(2) 0.017(3) 0.029(4) 0.000(3) -0.001(2) 0.001(2)
C13 0.031(3) 0.023(3) 0.024(3) -0.003(2) -0.002(2) -0.003(2)
C14 0.041(4) 0.027(3) 0.036(5) -0.009(3) -0.002(4) 0.000(3)
C15 0.032(3) 0.030(5) 0.035(4) -0.004(4) -0.002(2) -0.006(3)
C16 0.019(2) 0.020(4) 0.027(3) 0.002(2) 0.0039(18) 0.003(2)
C17 0.027(3) 0.042(6) 0.029(3) -0.001(3) 0.006(3) -0.012(4)
C18 0.027(4) 0.022(5) 0.027(3) 0.001(3) 0.008(2) 0.004(3)
C19 0.018(2) 0.014(3) 0.020(2) -0.0016(19) 0.0012(17) -0.001(2)
C20 0.018(2) 0.015(3) 0.015(2) -0.0034(19) -0.0009(17) -0.0010(19)
C21 0.021(3) 0.026(4) 0.020(2) 0.002(3) 0.003(2) 0.003(2)
C22 0.026(3) 0.029(4) 0.021(3) 0.004(3) 0.003(2) 0.003(3)
C23 0.026(3) 0.025(4) 0.024(3) 0.004(3) 0.003(2) 0.002(3)
C24 0.023(2) 0.014(3) 0.020(2) -0.001(2) -0.0004(17) -0.002(2)
C25 0.026(2) 0.014(3) 0.020(3) -0.003(2) -0.0030(19) 0.0003(18)
C26 0.031(3) 0.016(3) 0.024(4) -0.001(2) -0.003(2) 0.000(2)
C27 0.035(3) 0.019(3) 0.029(4) -0.002(3) -0.004(2) 0.005(2)
C28 0.035(3) 0.021(3) 0.027(4) -0.005(3) -0.003(3) 0.004(2)
C29 0.030(3) 0.024(3) 0.039(5) -0.001(3) -0.003(2) 0.003(2)
C30 0.026(2) 0.019(3) 0.034(5) 0.001(3) -0.002(2) 0.000(2)
C31 0.019(2) 0.020(3) 0.026(3) 0.001(2) 0.0049(19) 0.0002(19)
C32 0.021(3) 0.024(4) 0.032(4) -0.002(3) 0.003(3) 0.000(3)
C33 0.023(3) 0.027(4) 0.039(5) -0.005(3) 0.006(3) 0.003(3)
C34 0.023(3) 0.020(3) 0.026(2) -0.004(2) 0.002(2) 0.001(2)
C35 0.028(4) 0.027(4) 0.030(4) -0.003(3) -0.001(3) -0.007(3)
C36 0.036(5) 0.028(4) 0.027(3) -0.002(3) -0.002(3) -0.004(4)
C37 0.017(3) 0.018(3) 0.0200(19) -0.0021(18) -0.0028(19) 0.002(2)
C38 0.021(3) 0.021(2) 0.021(2) -0.0037(19) -0.005(2) 0.005(2)
C39 0.020(3) 0.024(4) 0.022(2) -0.005(2) -0.004(2) 0.007(3)
C40 0.024(3) 0.024(4) 0.021(3) -0.005(2) -0.006(2) 0.006(3)
C41 0.026(3) 0.023(4) 0.020(3) -0.004(2) -0.004(2) 0.007(3)
C42 0.022(3) 0.015(3) 0.018(2) 0.0000(19) -0.0013(19) 0.001(2)
C43 0.029(2) 0.019(3) 0.017(3) 0.004(2) 0.002(2) 0.007(2)
C44 0.037(3) 0.019(3) 0.022(4) 0.001(2) 0.001(2) 0.006(2)
C45 0.042(3) 0.027(3) 0.028(4) -0.002(3) -0.001(3) 0.013(3)
C46 0.041(3) 0.030(4) 0.025(4) 0.001(3) 0.000(3) 0.012(3)
C47 0.033(3) 0.032(4) 0.027(4) -0.001(3) 0.001(2) 0.012(2)
C48 0.029(3) 0.024(3) 0.024(4) 0.002(3) 0.001(2) 0.006(2)
C49 0.015(2) 0.027(4) 0.030(3) -0.004(2) -0.0051(18) 0.000(2)
C50 0.028(4) 0.052(6) 0.034(4) 0.000(3) -0.005(3) -0.017(4)
C51 0.022(4) 0.023(5) 0.031(3) -0.002(3) -0.007(2) 0.002(3)
C52 0.028(3) 0.024(3) 0.021(3) 0.001(2) -0.001(2) -0.005(2)
C53 0.041(4) 0.029(3) 0.039(5) 0.008(3) 0.001(4) 0.001(3)
C54 0.029(3) 0.038(5) 0.035(5) 0.007(4) -0.001(2) -0.009(3)
C55 0.017(2) 0.011(3) 0.0171(19) -0.0011(19) 0.0012(17) -0.002(2)
C56 0.020(2) 0.016(3) 0.019(2) -0.003(2) 0.0003(18) 0.002(2)
C57 0.026(3) 0.021(4) 0.024(3) -0.006(3) -0.005(2) 0.004(3)
C58 0.035(3) 0.033(5) 0.028(3) -0.013(3) -0.008(3) 0.011(3)
C59 0.032(3) 0.020(4) 0.022(3) -0.007(3) -0.003(2) 0.005(3)
C60 0.027(2) 0.013(3) 0.018(2) -0.002(2) 0.0021(18) 0.000(2)
C61 0.033(2) 0.021(3) 0.016(3) 0.003(2) 0.0049(19) 0.008(2)
C62 0.045(3) 0.021(3) 0.021(4) 0.001(3) 0.006(3) 0.008(2)
C63 0.051(3) 0.031(3) 0.024(4) 0.002(3) 0.007(3) 0.016(3)
C64 0.050(3) 0.036(4) 0.024(4) 0.005(3) 0.007(3) 0.014(3)
C65 0.038(3) 0.037(4) 0.026(4) 0.004(3) 0.007(2) 0.013(3)
C66 0.033(3) 0.027(3) 0.016(4) 0.004(3) 0.005(2) 0.006(2)
C67 0.022(2) 0.021(3) 0.025(3) -0.007(2) -0.0020(19) 0.001(2)
C68 0.027(4) 0.028(4) 0.030(3) -0.004(3) -0.001(3) -0.005(3)
C69 0.031(4) 0.026(5) 0.027(3) -0.010(3) -0.005(2) 0.003(4)
C70 0.039(3) 0.018(3) 0.022(3) 0.001(2) 0.003(2) 0.002(2)
C71 0.048(4) 0.033(5) 0.046(5) 0.013(4) -0.005(3) -0.010(3)
C72 0.048(4) 0.023(4) 0.033(5) 0.001(3) -0.003(3) 0.007(3)
C73 0.011(3) 0.010(2) 0.0165(19) 0.0003(16) 0.0019(17) -0.003(2)
C74 0.018(3) 0.016(2) 0.015(2) -0.0017(17) 0.0002(19) 0.004(2)
C75 0.026(3) 0.023(4) 0.020(2) -0.007(2) -0.006(2) 0.011(3)
C76 0.027(3) 0.019(3) 0.017(3) -0.004(2) -0.004(2) 0.006(3)
C77 0.022(3) 0.014(3) 0.019(2) -0.003(2) -0.001(2) 0.001(3)
C78 0.020(3) 0.014(3) 0.017(2) -0.0016(19) 0.0004(19) 0.000(2)
C79 0.025(2) 0.019(3) 0.019(3) -0.002(2) 0.000(2) 0.005(2)
C80 0.025(2) 0.023(3) 0.018(4) 0.000(3) 0.000(2) 0.005(2)
C81 0.027(3) 0.025(3) 0.027(4) -0.003(3) 0.000(2) 0.006(2)
C82 0.032(3) 0.024(3) 0.026(4) -0.002(3) -0.001(3) 0.007(2)
C83 0.032(3) 0.021(3) 0.028(4) -0.006(3) -0.002(3) 0.007(2)
C84 0.031(3) 0.020(3) 0.030(5) -0.006(3) -0.002(3) 0.006(2)
C85 0.020(2) 0.033(4) 0.025(3) -0.009(3) -0.0027(18) 0.001(2)
C86 0.034(4) 0.023(5) 0.024(3) -0.004(3) -0.006(2) 0.001(4)
C87 0.041(4) 0.070(7) 0.027(3) -0.005(4) -0.002(3) -0.026(5)
C88 0.030(3) 0.020(3) 0.020(3) -0.001(2) 0.000(2) 0.000(2)
C89 0.044(4) 0.024(3) 0.032(4) 0.003(3) 0.000(4) 0.005(3)
C90 0.032(3) 0.036(5) 0.038(5) 0.010(4) 0.001(2) -0.003(3)
C91 0.025(3) 0.014(3) 0.0172(19) -0.0021(19) -0.0022(18) 0.004(2)
C92 0.024(3) 0.014(3) 0.017(2) -0.0016(19) -0.0016(19) 0.003(2)
C93 0.029(3) 0.022(4) 0.021(2) -0.007(3) -0.007(2) 0.008(3)
C94 0.025(3) 0.019(4) 0.021(3) -0.006(2) -0.004(2) 0.003(3)
C95 0.026(3) 0.017(4) 0.020(3) -0.004(2) -0.002(2) 0.002(3)
C96 0.023(2) 0.014(3) 0.019(2) -0.003(2) 0.0004(18) 0.001(2)
C97 0.026(2) 0.015(3) 0.014(3) 0.001(2) 0.0038(19) 0.0035(18)
C98 0.031(3) 0.017(3) 0.023(4) -0.003(2) 0.004(2) 0.004(2)
C99 0.034(3) 0.019(3) 0.022(4) 0.000(3) 0.007(2) 0.008(2)
C100 0.033(3) 0.021(3) 0.022(4) 0.003(3) 0.007(2) 0.007(2)
C101 0.029(3) 0.023(3) 0.027(4) 0.002(3) 0.005(2) 0.007(2)
C102 0.025(2) 0.018(3) 0.023(4) -0.001(3) 0.002(2) 0.004(2)
C103 0.026(2) 0.019(3) 0.022(3) -0.001(2) -0.0054(19) 0.004(2)
C104 0.032(4) 0.024(4) 0.025(3) 0.001(3) -0.005(3) 0.000(3)
C105 0.031(4) 0.026(5) 0.023(3) -0.003(3) -0.006(2) 0.001(4)
C106 0.042(3) 0.020(3) 0.022(3) 0.002(2) -0.001(2) 0.003(2)
C107 0.047(4) 0.035(5) 0.039(5) 0.011(4) -0.006(3) -0.006(3)
C108 0.047(4) 0.021(4) 0.027(4) 0.002(3) -0.005(3) 0.006(3)
C109 0.022(2) 0.013(3) 0.019(2) 0.0005(19) 0.0040(18) 0.000(2)
C110 0.023(2) 0.015(3) 0.016(2) -0.0007(19) 0.0025(18) 0.001(2)
C111 0.024(3) 0.019(3) 0.017(2) 0.001(2) 0.004(2) 0.001(2)
C112 0.031(3) 0.021(4) 0.020(3) 0.003(3) 0.005(2) 0.002(3)
C113 0.029(3) 0.014(3) 0.019(3) 0.002(2) 0.004(2) -0.002(2)
C114 0.028(2) 0.011(3) 0.019(2) 0.0009(19) 0.0021(18) -0.002(2)
C115 0.032(2) 0.012(2) 0.020(3) 0.001(2) 0.0008(19) 0.0009(18)
C116 0.036(3) 0.012(3) 0.027(4) 0.004(2) 0.000(2) 0.001(2)
C117 0.038(3) 0.012(3) 0.024(4) 0.003(2) -0.001(2) 0.002(2)
C118 0.038(3) 0.010(3) 0.023(4) -0.001(2) -0.002(2) 0.003(2)
C119 0.035(3) 0.011(3) 0.025(4) -0.002(2) -0.001(2) 0.002(2)
C120 0.032(2) 0.009(3) 0.018(4) -0.002(2) 0.000(2) 0.001(2)
C121 0.030(3) 0.018(3) 0.022(2) -0.0039(19) 0.006(2) 0.002(2)
C122 0.036(4) 0.025(4) 0.030(4) -0.002(3) 0.005(3) -0.006(3)
C123 0.043(5) 0.023(4) 0.023(3) -0.003(2) 0.002(2) -0.003(4)
C124 0.020(2) 0.018(3) 0.023(3) 0.003(2) 0.0078(19) 0.0027(19)
C125 0.026(4) 0.026(4) 0.031(4) -0.002(3) 0.005(3) 0.000(3)
C126 0.022(3) 0.028(4) 0.041(5) -0.006(3) 0.008(3) 0.004(3)
C127 0.026(3) 0.014(3) 0.020(2) 0.0004(18) 0.005(2) 0.000(2)
C128 0.023(3) 0.015(2) 0.018(2) -0.0013(18) 0.002(2) -0.001(2)
C129 0.030(3) 0.020(3) 0.025(3) 0.005(3) 0.010(3) 0.005(3)
C130 0.033(3) 0.023(4) 0.027(3) 0.007(3) 0.011(3) 0.005(3)
C131 0.033(3) 0.019(3) 0.024(3) 0.005(2) 0.009(3) 0.002(3)
C132 0.028(3) 0.013(3) 0.022(2) 0.001(2) 0.005(2) -0.001(2)
C133 0.032(2) 0.015(3) 0.024(4) 0.001(2) 0.006(2) 0.002(2)
C134 0.032(3) 0.019(3) 0.030(5) 0.002(3) 0.007(2) 0.002(2)
C135 0.033(3) 0.023(3) 0.036(5) 0.005(3) 0.007(3) 0.005(2)
C136 0.037(3) 0.021(3) 0.031(5) 0.002(3) 0.008(3) 0.005(2)
C137 0.036(3) 0.020(3) 0.034(5) 0.006(3) 0.008(3) 0.006(2)
C138 0.033(3) 0.017(3) 0.036(5) 0.006(3) 0.008(3) 0.002(2)
C139 0.025(2) 0.018(4) 0.029(3) 0.005(2) 0.0064(18) 0.002(2)
C140 0.030(3) 0.032(5) 0.032(3) 0.003(3) 0.006(3) -0.007(3)
C141 0.030(4) 0.015(4) 0.030(3) 0.003(3) 0.009(2) 0.005(3)
C142 0.031(3) 0.017(3) 0.019(2) -0.001(2) 0.0041(19) -0.002(2)
C143 0.036(4) 0.020(3) 0.036(4) -0.006(3) 0.005(3) -0.001(3)
C144 0.032(3) 0.028(5) 0.028(4) -0.006(3) 0.004(2) -0.005(2)

loop_
_atom_type_symbol
_atom_type_description
_atom_type_scat_dispersion_real
_atom_type_scat_dispersion_imag
_atom_type_scat_source
C C 0.0181 0.0091 'International Tables Vol C Tables 4.2.6.8 and 6.1.1.4'
H H 0.0000 0.0000 'International Tables Vol C Tables 4.2.6.8 and 6.1.1.4'
Br Br -0.6763 1.2805 'International Tables Vol C Tables 4.2.6.8 and 6.1.1.4'
Ni Ni -3.0029 0.5091 'International Tables Vol C Tables 4.2.6.8 and 6.1.1.4'
O O 0.0492 0.0322 'International Tables Vol C Tables 4.2.6.8 and 6.1.1.4'
P P 0.2955 0.4335 'International Tables Vol C Tables 4.2.6.8 and 6.1.1.4'

loop_
_geom_angle_atom_site_label_1
_geom_angle_atom_site_label_2
_geom_angle_atom_site_label_3
_geom_angle
Ni1 Br1 Ni2 92.77(7)
Ni2 Br2 Ni1 93.09(7)
Ni3 Br3 Ni4 93.00(6)
Ni4 Br4 Ni3 93.49(6)
Ni5 Br5 Ni6 93.51(7)
Ni6 Br6 Ni5 93.55(7)
Ni7 Br7 Ni8 93.42(7)
Ni8 Br8 Ni7 93.38(7)
Br1 Ni1 Br2 86.53(7)
P1 Ni1 Br1 95.64(10)
P1 Ni1 Br2 175.39(12)
C2 Ni1 Br1 176.1(3)
C2 Ni1 Br2 96.3(3)
C2 Ni1 P1 81.7(3)
Br2 Ni2 Br1 86.95(7)
P2 Ni2 Br1 178.91(12)
P2 Ni2 Br2 94.14(9)
C20 Ni2 Br1 97.7(3)
C20 Ni2 Br2 174.0(3)
C20 Ni2 P2 81.2(3)
Br3 Ni3 Br4 86.01(7)
P3 Ni3 Br3 95.65(10)
P3 Ni3 Br4 177.95(12)
C38 Ni3 Br3 177.5(3)
C38 Ni3 Br4 96.4(3)
C38 Ni3 P3 82.0(3)
Br4 Ni4 Br3 86.66(7)
P4 Ni4 Br3 173.17(12)
P4 Ni4 Br4 93.91(9)
C56 Ni4 Br3 96.4(3)
C56 Ni4 Br4 176.6(3)
C56 Ni4 P4 83.2(3)
Br5 Ni5 Br6 85.88(7)
P5 Ni5 Br5 94.68(9)
P5 Ni5 Br6 176.57(13)
C74 Ni5 Br5 176.8(3)
C74 Ni5 Br6 96.8(3)
C74 Ni5 P5 82.7(3)
Br6 Ni6 Br5 86.20(7)
P6 Ni6 Br5 172.27(14)
P6 Ni6 Br6 95.07(10)
C92 Ni6 Br5 96.5(3)
C92 Ni6 Br6 175.6(3)
C92 Ni6 P6 82.7(3)
Br7 Ni7 Br8 86.52(7)
P7 Ni7 Br7 94.07(9)
P7 Ni7 Br8 178.81(13)
C110 Ni7 Br7 174.2(3)
C110 Ni7 Br8 97.3(3)
C110 Ni7 P7 82.2(3)
Br8 Ni8 Br7 86.08(7)
P8 Ni8 Br7 174.46(13)
P8 Ni8 Br8 95.24(10)
C128 Ni8 Br7 97.7(3)
C128 Ni8 Br8 175.2(3)
C128 Ni8 P8 81.3(3)
O1 P1 Ni1 107.6(3)
O1 P1 C13 106.0(5)
O1 P1 C16 98.4(4)
C13 P1 Ni1 111.9(4)
C13 P1 C16 105.7(5)
C16 P1 Ni1 125.1(4)
O2 P2 Ni2 107.3(3)
O2 P2 C31 101.1(4)
O2 P2 C34 103.7(4)
C31 P2 Ni2 119.2(4)
C31 P2 C34 107.4(5)
C34 P2 Ni2 116.0(3)
O3 P3 Ni3 106.8(3)
O3 P3 C49 100.6(4)
O3 P3 C52 105.5(5)
C49 P3 Ni3 122.2(4)
C49 P3 C52 106.3(5)
C52 P3 Ni3 113.6(4)
O4 P4 Ni4 106.7(3)
O4 P4 C67 98.4(4)
O4 P4 C70 104.3(5)
C67 P4 Ni4 120.1(4)
C70 P4 Ni4 117.7(4)
C70 P4 C67 106.8(5)
O5 P5 Ni5 107.0(3)
O5 P5 C85 99.1(5)
O5 P5 C88 105.4(5)
C85 P5 Ni5 123.0(4)
C88 P5 Ni5 114.7(4)
C88 P5 C85 105.4(5)
O6 P6 Ni6 107.0(3)
O6 P6 C103 100.6(5)
O6 P6 C106 103.2(5)
C103 P6 Ni6 118.0(4)
C103 P6 C106 106.4(5)
C106 P6 Ni6 119.0(4)
O7 P7 Ni7 107.5(3)
O7 P7 C121 102.4(4)
O7 P7 C124 102.4(4)
C121 P7 Ni7 117.6(4)
C121 P7 C124 106.8(5)
C124 P7 Ni7 117.9(4)
O8 P8 Ni8 107.0(3)
O8 P8 C139 98.0(4)
O8 P8 C142 107.0(4)
C139 P8 Ni8 125.8(4)
C139 P8 C142 107.2(5)
C142 P8 Ni8 110.0(4)
C1 O1 P1 109.4(6)
C19 O2 P2 110.8(6)
C37 O3 P3 111.4(7)
C55 O4 P4 111.2(6)
C73 O5 P5 111.6(6)
C91 O6 P6 112.4(7)
C109 O7 P7 110.1(6)
C127 O8 P8 112.1(6)
O1 C1 C2 118.4(8)
C6 C1 O1 117.3(9)
C6 C1 C2 124.3(9)
C1 C2 Ni1 118.0(7)
C3 C2 Ni1 126.0(8)
C3 C2 C1 115.8(9)
C2 C3 H3 119.6
C4 C3 C2 120.7(10)
C4 C3 H3 119.6
C3 C4 H4 118.8
C5 C4 C3 122.3(10)
C5 C4 H4 118.8
C4 C5 H5 120.1
C4 C5 C6 119.9(9)
C6 C5 H5 120.1
C1 C6 C5 116.6(9)
C1 C6 C7 124.6(9)
C5 C6 C7 118.7(9)
C8 C7 C6 121.9(9)
C8 C7 C12 117.0(9)
C12 C7 C6 121.0(9)
C7 C8 H8 118.9
C9 C8 C7 122.3(10)
C9 C8 H8 118.9
C8 C9 H9 120.0
C10 C9 C8 119.9(10)
C10 C9 H9 120.0
C9 C10 H10 120.7
C9 C10 C11 118.5(10)
C11 C10 H10 120.7
C10 C11 H11 119.5
C12 C11 C10 121.0(10)
C12 C11 H11 119.5
C7 C12 H12 119.3
C11 C12 C7 121.3(10)
C11 C12 H12 119.3
P1 C13 H13 107.8
C14 C13 P1 113.8(8)
C14 C13 H13 107.8
C14 C13 C15 110.2(10)
C15 C13 P1 109.2(7)
C15 C13 H13 107.8
C13 C14 H14A 109.5
C13 C14 H14B 109.5
C13 C14 H14C 109.5
H14A C14 H14B 109.5
H14A C14 H14C 109.5
H14B C14 H14C 109.5
C13 C15 H15A 109.5
C13 C15 H15B 109.5
C13 C15 H15C 109.5
H15A C15 H15B 109.5
H15A C15 H15C 109.5
H15B C15 H15C 109.5
P1 C16 H16 106.5
C17 C16 P1 109.9(7)
C17 C16 H16 106.5
C17 C16 C18 112.8(9)
C18 C16 P1 114.1(7)
C18 C16 H16 106.5
C16 C17 H17A 109.5
C16 C17 H17B 109.5
C16 C17 H17C 109.5
H17A C17 H17B 109.5
H17A C17 H17C 109.5
H17B C17 H17C 109.5
C16 C18 H18A 109.5
C16 C18 H18B 109.5
C16 C18 H18C 109.5
H18A C18 H18B 109.5
H18A C18 H18C 109.5
H18B C18 H18C 109.5
O2 C19 C20 116.7(8)
C24 C19 O2 118.2(9)
C24 C19 C20 125.1(9)
C19 C20 Ni2 119.3(7)
C21 C20 Ni2 125.2(8)
C21 C20 C19 115.3(9)
C20 C21 H21 118.9
C20 C21 C22 122.3(10)
C22 C21 H21 118.9
C21 C22 H22 120.4
C23 C22 C21 119.2(9)
C23 C22 H22 120.4
C22 C23 H23 118.8
C22 C23 C24 122.3(9)
C24 C23 H23 118.8
C19 C24 C25 123.5(9)
C23 C24 C19 115.6(9)
C23 C24 C25 120.9(9)
C26 C25 C24 119.4(9)
C30 C25 C24 122.5(9)
C30 C25 C26 118.1(10)
C25 C26 H26 120.4
C27 C26 C25 119.1(10)
C27 C26 H26 120.4
C26 C27 H27 118.7
C26 C27 C28 122.6(10)
C28 C27 H27 118.7
C27 C28 H28 120.7
C29 C28 C27 118.6(11)
C29 C28 H28 120.7
C28 C29 H29 119.8
C28 C29 C30 120.3(11)
C30 C29 H29 119.8
C25 C30 C29 121.3(10)
C25 C30 H30 119.4
C29 C30 H30 119.4
P2 C31 H31 107.5
C32 C31 P2 108.4(7)
C32 C31 H31 107.5
C33 C31 P2 114.7(8)
C33 C31 H31 107.5
C33 C31 C32 111.0(9)
C31 C32 H32A 109.5
C31 C32 H32B 109.5
C31 C32 H32C 109.5
H32A C32 H32B 109.5
H32A C32 H32C 109.5
H32B C32 H32C 109.5
C31 C33 H33A 109.5
C31 C33 H33B 109.5
C31 C33 H33C 109.5
H33A C33 H33B 109.5
H33A C33 H33C 109.5
H33B C33 H33C 109.5
P2 C34 H34 107.2
C35 C34 P2 111.3(7)
C35 C34 H34 107.2
C36 C34 P2 110.8(8)
C36 C34 H34 107.2
C36 C34 C35 112.8(9)
C34 C35 H35A 109.5
C34 C35 H35B 109.5
C34 C35 H35C 109.5
H35A C35 H35B 109.5
H35A C35 H35C 109.5
H35B C35 H35C 109.5
C34 C36 H36A 109.5
C34 C36 H36B 109.5
C34 C36 H36C 109.5
H36A C36 H36B 109.5
H36A C36 H36C 109.5
H36B C36 H36C 109.5
C38 C37 O3 117.7(9)
C38 C37 C42 124.6(9)
C42 C37 O3 117.7(9)
C37 C38 Ni3 119.6(7)
C37 C38 C39 116.7(9)
C39 C38 Ni3 123.5(8)
C38 C39 H39 119.5
C40 C39 C38 121.1(10)
C40 C39 H39 119.5
C39 C40 H40 119.8
C39 C40 C41 120.3(9)
C41 C40 H40 119.8
C40 C41 H41 119.7
C40 C41 C42 120.6(10)
C42 C41 H41 119.7
C37 C42 C41 116.3(10)
C37 C42 C43 125.3(9)
C41 C42 C43 118.2(9)
C44 C43 C42 118.9(10)
C48 C43 C42 121.8(10)
C48 C43 C44 119.2(10)
C43 C44 H44 120.1
C43 C44 C45 119.8(11)
C45 C44 H44 120.1
C44 C45 H45 120.0
C46 C45 C44 119.9(11)
C46 C45 H45 120.0
C45 C46 H46 120.1
C47 C46 C45 119.8(11)
C47 C46 H46 120.1
C46 C47 H47 119.9
C48 C47 C46 120.3(11)
C48 C47 H47 119.9
C43 C48 H48 119.6
C47 C48 C43 120.9(11)
C47 C48 H48 119.6
P3 C49 H49 106.7
C50 C49 P3 109.7(7)
C50 C49 H49 106.7
C51 C49 P3 115.3(8)
C51 C49 H49 106.7
C51 C49 C50 111.2(10)
C49 C50 H50A 109.5
C49 C50 H50B 109.5
C49 C50 H50C 109.5
H50A C50 H50B 109.5
H50A C50 H50C 109.5
H50B C50 H50C 109.5
C49 C51 H51A 109.5
C49 C51 H51B 109.5
C49 C51 H51C 109.5
H51A C51 H51B 109.5
H51A C51 H51C 109.5
H51B C51 H51C 109.5
P3 C52 H52 108.4
C53 C52 P3 111.1(8)
C53 C52 H52 108.4
C54 C52 P3 109.4(7)
C54 C52 H52 108.4
C54 C52 C53 111.1(10)
C52 C53 H53A 109.5
C52 C53 H53B 109.5
C52 C53 H53C 109.5
H53A C53 H53B 109.5
H53A C53 H53C 109.5
H53B C53 H53C 109.5
C52 C54 H54A 109.5
C52 C54 H54B 109.5
C52 C54 H54C 109.5
H54A C54 H54B 109.5
H54A C54 H54C 109.5
H54B C54 H54C 109.5
O4 C55 C56 117.4(8)
O4 C55 C60 119.3(9)
C60 C55 C56 123.3(9)
C55 C56 Ni4 119.1(7)
C57 C56 Ni4 124.1(8)
C57 C56 C55 116.7(9)
C56 C57 H57 120.2
C56 C57 C58 119.5(10)
C58 C57 H57 120.2
C57 C58 H58 119.2
C59 C58 C57 121.6(10)
C59 C58 H58 119.2
C58 C59 H59 119.8
C58 C59 C60 120.4(10)
C60 C59 H59 119.8
C55 C60 C61 122.1(9)
C59 C60 C55 118.3(10)
C59 C60 C61 119.6(9)
C62 C61 C60 120.2(10)
C62 C61 C66 118.6(10)
C66 C61 C60 121.2(10)
C61 C62 H62 119.8
C61 C62 C63 120.4(11)
C63 C62 H62 119.8
C62 C63 H63 120.6
C64 C63 C62 118.8(11)
C64 C63 H63 120.6
C63 C64 H64 119.3
C63 C64 C65 121.4(12)
C65 C64 H64 119.3
C64 C65 H65 120.2
C64 C65 C66 119.5(12)
C66 C65 H65 120.2
C61 C66 C65 121.3(11)
C61 C66 H66 119.4
C65 C66 H66 119.4
P4 C67 H67 107.2
C68 C67 P4 109.6(7)
C68 C67 H67 107.2
C68 C67 C69 111.2(9)
C69 C67 P4 114.1(8)
C69 C67 H67 107.2
C67 C68 H68A 109.5
C67 C68 H68B 109.5
C67 C68 H68C 109.5
H68A C68 H68B 109.5
H68A C68 H68C 109.5
H68B C68 H68C 109.5
C67 C69 H69A 109.5
C67 C69 H69B 109.5
C67 C69 H69C 109.5
H69A C69 H69B 109.5
H69A C69 H69C 109.5
H69B C69 H69C 109.5
P4 C70 H70 107.9
C71 C70 P4 110.4(8)
C71 C70 H70 107.9
C71 C70 C72 111.2(10)
C72 C70 P4 111.4(8)
C72 C70 H70 107.9
C70 C71 H71A 109.5
C70 C71 H71B 109.5
C70 C71 H71C 109.5
H71A C71 H71B 109.5
H71A C71 H71C 109.5
H71B C71 H71C 109.5
C70 C72 H72A 109.5
C70 C72 H72B 109.5
C70 C72 H72C 109.5
H72A C72 H72B 109.5
H72A C72 H72C 109.5
H72B C72 H72C 109.5
O5 C73 C74 116.8(8)
O5 C73 C78 119.8(9)
C78 C73 C74 123.4(9)
C73 C74 Ni5 119.4(7)
C75 C74 Ni5 124.8(8)
C75 C74 C73 115.6(9)
C74 C75 H75 118.7
C74 C75 C76 122.5(10)
C76 C75 H75 118.7
C75 C76 H76 120.4
C75 C76 C77 119.3(9)
C77 C76 H76 120.4
C76 C77 H77 119.4
C78 C77 C76 121.2(9)
C78 C77 H77 119.4
C73 C78 C79 122.6(9)
C77 C78 C73 118.0(9)
C77 C78 C79 119.3(9)
C80 C79 C78 121.8(10)
C84 C79 C78 120.6(9)
C84 C79 C80 117.3(10)
C79 C80 H80 119.5
C81 C80 C79 121.0(10)
C81 C80 H80 119.5
C80 C81 H81 120.2
C80 C81 C82 119.7(10)
C82 C81 H81 120.2
C81 C82 H82 120.1
C83 C82 C81 119.7(10)
C83 C82 H82 120.1
C82 C83 H83 120.0
C82 C83 C84 120.1(10)
C84 C83 H83 120.0
C79 C84 H84 118.9
C83 C84 C79 122.1(10)
C83 C84 H84 118.9
P5 C85 H85 107.7
C86 C85 P5 114.4(8)
C86 C85 H85 107.7
C87 C85 P5 108.7(8)
C87 C85 H85 107.7
C87 C85 C86 110.5(10)
C85 C86 H86A 109.5
C85 C86 H86B 109.5
C85 C86 H86C 109.5
H86A C86 H86B 109.5
H86A C86 H86C 109.5
H86B C86 H86C 109.5
C85 C87 H87A 109.5
C85 C87 H87B 109.5
C85 C87 H87C 109.5
H87A C87 H87B 109.5
H87A C87 H87C 109.5
H87B C87 H87C 109.5
P5 C88 H88 107.8
C89 C88 P5 113.4(8)
C89 C88 H88 107.8
C89 C88 C90 110.2(10)
C90 C88 P5 109.8(7)
C90 C88 H88 107.8
C88 C89 H89A 109.5
C88 C89 H89B 109.5
C88 C89 H89C 109.5
H89A C89 H89B 109.5
H89A C89 H89C 109.5
H89B C89 H89C 109.5
C88 C90 H90A 109.5
C88 C90 H90B 109.5
C88 C90 H90C 109.5
H90A C90 H90B 109.5
H90A C90 H90C 109.5
H90B C90 H90C 109.5
O6 C91 C92 117.0(8)
C96 C91 O6 117.7(9)
C96 C91 C92 125.2(9)
C91 C92 Ni6 119.8(7)
C91 C92 C93 117.3(9)
C93 C92 Ni6 122.9(8)
C92 C93 H93 120.2
C94 C93 C92 119.7(10)
C94 C93 H93 120.2
C93 C94 H94 119.3
C95 C94 C93 121.5(9)
C95 C94 H94 119.3
C94 C95 H95 119.6
C94 C95 C96 120.9(9)
C96 C95 H95 119.6
C91 C96 C95 115.3(10)
C91 C96 C97 126.0(9)
C95 C96 C97 118.6(9)
C98 C97 C96 118.5(9)
C102 C97 C96 122.5(9)
C102 C97 C98 118.9(9)
C97 C98 H98 120.4
C97 C98 C99 119.2(10)
C99 C98 H98 120.4
C98 C99 H99 119.5
C100 C99 C98 121.0(10)
C100 C99 H99 119.5
C99 C100 H100 120.3
C101 C100 C99 119.4(10)
C101 C100 H100 120.3
C100 C101 H101 120.4
C102 C101 C100 119.2(10)
C102 C101 H101 120.4
C97 C102 H102 118.9
C101 C102 C97 122.2(10)
C101 C102 H102 118.9
P6 C103 H103 107.0
C104 C103 P6 108.2(7)
C104 C103 H103 107.0
C105 C103 P6 115.1(8)
C105 C103 H103 107.0
C105 C103 C104 112.0(9)
C103 C104 H10A 109.5
C103 C104 H10B 109.5
C103 C104 H10C 109.5
H10A C104 H10B 109.5
H10A C104 H10C 109.5
H10B C104 H10C 109.5
C103 C105 H10D 109.5
C103 C105 H10E 109.5
C103 C105 H10F 109.5
H10D C105 H10E 109.5
H10D C105 H10F 109.5
H10E C105 H10F 109.5
P6 C106 H106 108.2
C107 C106 P6 108.7(8)
C107 C106 H106 108.2
C108 C106 P6 110.5(8)
C108 C106 H106 108.2
C108 C106 C107 113.0(10)
C106 C107 H10G 109.5
C106 C107 H10H 109.5
C106 C107 H10I 109.5
H10G C107 H10H 109.5
H10G C107 H10I 109.5
H10H C107 H10I 109.5
C106 C108 H10J 109.5
C106 C108 H10K 109.5
C106 C108 H10L 109.5
H10J C108 H10K 109.5
H10J C108 H10L 109.5
H10K C108 H10L 109.5
C110 C109 O7 117.0(8)
C114 C109 O7 117.7(9)
C114 C109 C110 125.3(9)
C109 C110 Ni7 120.1(7)
C111 C110 Ni7 124.2(8)
C111 C110 C109 115.7(9)
C110 C111 H111 119.6
C110 C111 C112 120.7(9)
C112 C111 H111 119.6
C111 C112 H112 119.0
C113 C112 C111 121.9(9)
C113 C112 H112 119.0
C112 C113 H113 120.3
C112 C113 C114 119.5(9)
C114 C113 H113 120.3
C109 C114 C113 116.7(9)
C109 C114 C115 123.0(9)
C113 C114 C115 120.2(8)
C116 C115 C114 120.3(10)
C116 C115 C120 117.7(10)
C120 C115 C114 122.0(9)
C115 C116 H116 119.1
C115 C116 C117 121.7(11)
C117 C116 H116 119.1
C116 C117 H117 119.7
C118 C117 C116 120.6(10)
C118 C117 H117 119.7
C117 C118 H118 120.4
C117 C118 C119 119.1(10)
C119 C118 H118 120.4
C118 C119 H119 120.4
C120 C119 C118 119.2(10)
C120 C119 H119 120.4
C115 C120 H120 119.2
C119 C120 C115 121.6(9)
C119 C120 H120 119.2
P7 C121 H121 108.5
C122 C121 P7 110.6(7)
C122 C121 H121 108.5
C123 C121 P7 110.7(8)
C123 C121 H121 108.5
C123 C121 C122 110.1(9)
C121 C122 H12A 109.5
C121 C122 H12B 109.5
C121 C122 H12C 109.5
H12A C122 H12B 109.5
H12A C122 H12C 109.5
H12B C122 H12C 109.5
C121 C123 H12D 109.5
C121 C123 H12E 109.5
C121 C123 H12F 109.5
H12D C123 H12E 109.5
H12D C123 H12F 109.5
H12E C123 H12F 109.5
P7 C124 H124 108.6
C125 C124 P7 107.6(7)
C125 C124 H124 108.6
C125 C124 C126 110.0(9)
C126 C124 P7 113.4(8)
C126 C124 H124 108.6
C124 C125 H12G 109.5
C124 C125 H12H 109.5
C124 C125 H12I 109.5
H12G C125 H12H 109.5
H12G C125 H12I 109.5
H12H C125 H12I 109.5
C124 C126 H12J 109.5
C124 C126 H12K 109.5
C124 C126 H12L 109.5
H12J C126 H12K 109.5
H12J C126 H12L 109.5
H12K C126 H12L 109.5
O8 C127 C128 116.2(8)
C132 C127 O8 118.9(9)
C132 C127 C128 124.8(9)
C127 C128 Ni8 119.9(7)
C127 C128 C129 116.1(9)
C129 C128 Ni8 123.8(8)
C128 C129 H129 119.5
C130 C129 C128 121.0(10)
C130 C129 H129 119.5
C129 C130 H130 120.0
C129 C130 C131 119.9(10)
C131 C130 H130 120.0
C130 C131 H131 119.8
C132 C131 C130 120.5(9)
C132 C131 H131 119.8
C127 C132 C131 117.3(10)
C127 C132 C133 124.2(9)
C131 C132 C133 118.4(9)
C134 C133 C132 120.8(10)
C134 C133 C138 118.5(10)
C138 C133 C132 120.5(10)
C133 C134 H134 119.8
C135 C134 C133 120.5(11)
C135 C134 H134 119.8
C134 C135 H135 119.9
C134 C135 C136 120.2(11)
C136 C135 H135 119.9
C135 C136 H136 120.6
C137 C136 C135 118.8(11)
C137 C136 H136 120.6
C136 C137 H137 119.4
C136 C137 C138 121.2(11)
C138 C137 H137 119.4
C133 C138 H138 119.7
C137 C138 C133 120.7(11)
C137 C138 H138 119.7
P8 C139 H139 107.0
C140 C139 P8 109.9(7)
C140 C139 H139 107.0
C140 C139 C141 111.8(9)
C141 C139 P8 113.7(8)
C141 C139 H139 107.0
C139 C140 H14D 109.5
C139 C140 H14E 109.5
C139 C140 H14F 109.5
H14D C140 H14E 109.5
H14D C140 H14F 109.5
H14E C140 H14F 109.5
C139 C141 H14G 109.5
C139 C141 H14H 109.5
C139 C141 H14I 109.5
H14G C141 H14H 109.5
H14G C141 H14I 109.5
H14H C141 H14I 109.5
P8 C142 H142 107.9
C143 C142 P8 111.5(8)
C143 C142 H142 107.9
C143 C142 C144 111.2(9)
C144 C142 P8 110.3(7)
C144 C142 H142 107.9
C142 C143 H14J 109.5
C142 C143 H14K 109.5
C142 C143 H14L 109.5
H14J C143 H14K 109.5
H14J C143 H14L 109.5
H14K C143 H14L 109.5
C142 C144 H14M 109.5
C142 C144 H14N 109.5
C142 C144 H14O 109.5
H14M C144 H14N 109.5
H14M C144 H14O 109.5
H14N C144 H14O 109.5

loop_
_geom_bond_atom_site_label_1
_geom_bond_atom_site_label_2
_geom_bond_distance
Br1 Ni1 2.389(2)
Br1 Ni2 2.390(2)
Br2 Ni1 2.393(2)
Br2 Ni2 2.373(2)
Br3 Ni3 2.3808(19)
Br3 Ni4 2.3871(19)
Br4 Ni3 2.392(2)
Br4 Ni4 2.3567(18)
Br5 Ni5 2.3732(19)
Br5 Ni6 2.392(2)
Br6 Ni5 2.398(2)
Br6 Ni6 2.3653(19)
Br7 Ni7 2.3716(19)
Br7 Ni8 2.397(2)
Br8 Ni7 2.389(2)
Br8 Ni8 2.3822(19)
Ni1 P1 2.103(3)
Ni1 C2 1.919(10)
Ni2 P2 2.099(3)
Ni2 C20 1.925(9)
Ni3 P3 2.104(3)
Ni3 C38 1.932(10)
Ni4 P4 2.093(3)
Ni4 C56 1.894(10)
Ni5 P5 2.095(3)
Ni5 C74 1.907(10)
Ni6 P6 2.105(3)
Ni6 C92 1.924(10)
Ni7 P7 2.108(3)
Ni7 C110 1.915(9)
Ni8 P8 2.096(3)
Ni8 C128 1.926(10)
P1 O1 1.639(7)
P1 C13 1.831(10)
P1 C16 1.832(10)
P2 O2 1.634(7)
P2 C31 1.818(11)
P2 C34 1.832(10)
P3 O3 1.641(8)
P3 C49 1.822(10)
P3 C52 1.852(11)
P4 O4 1.640(7)
P4 C67 1.835(11)
P4 C70 1.813(11)
P5 O5 1.640(7)
P5 C85 1.826(11)
P5 C88 1.824(10)
P6 O6 1.638(7)
P6 C103 1.833(11)
P6 C106 1.836(11)
P7 O7 1.651(7)
P7 C121 1.819(10)
P7 C124 1.823(10)
P8 O8 1.630(7)
P8 C139 1.826(11)
P8 C142 1.839(10)
O1 C1 1.399(11)
O2 C19 1.388(11)
O3 C37 1.395(12)
O4 C55 1.393(12)
O5 C73 1.393(11)
O6 C91 1.390(12)
O7 C109 1.418(11)
O8 C127 1.384(11)
C1 C2 1.408(14)
C1 C6 1.393(13)
C2 C3 1.396(13)
C3 H3 0.9500
C3 C4 1.384(14)
C4 H4 0.9500
C4 C5 1.357(15)
C5 H5 0.9500
C5 C6 1.418(13)
C6 C7 1.490(14)
C7 C8 1.387(14)
C7 C12 1.397(14)
C8 H8 0.9500
C8 C9 1.384(14)
C9 H9 0.9500
C9 C10 1.383(15)
C10 H10 0.9500
C10 C11 1.395(15)
C11 H11 0.9500
C11 C12 1.370(15)
C12 H12 0.9500
C13 H13 1.0000
C13 C14 1.516(15)
C13 C15 1.557(15)
C14 H14A 0.9800
C14 H14B 0.9800
C14 H14C 0.9800
C15 H15A 0.9800
C15 H15B 0.9800
C15 H15C 0.9800
C16 H16 1.0000
C16 C17 1.509(14)
C16 C18 1.545(13)
C17 H17A 0.9800
C17 H17B 0.9800
C17 H17C 0.9800
C18 H18A 0.9800
C18 H18B 0.9800
C18 H18C 0.9800
C19 C20 1.412(14)
C19 C24 1.388(13)
C20 C21 1.380(13)
C21 H21 0.9500
C21 C22 1.389(13)
C22 H22 0.9500
C22 C23 1.384(15)
C23 H23 0.9500
C23 C24 1.387(13)
C24 C25 1.480(14)
C25 C26 1.423(14)
C25 C30 1.395(14)
C26 H26 0.9500
C26 C27 1.378(15)
C27 H27 0.9500
C27 C28 1.389(16)
C28 H28 0.9500
C28 C29 1.380(16)
C29 H29 0.9500
C29 C30 1.399(15)
C30 H30 0.9500
C31 H31 1.0000
C31 C32 1.540(14)
C31 C33 1.527(15)
C32 H32A 0.9800
C32 H32B 0.9800
C32 H32C 0.9800
C33 H33A 0.9800
C33 H33B 0.9800
C33 H33C 0.9800
C34 H34 1.0000
C34 C35 1.522(15)
C34 C36 1.499(14)
C35 H35A 0.9800
C35 H35B 0.9800
C35 H35C 0.9800
C36 H36A 0.9800
C36 H36B 0.9800
C36 H36C 0.9800
C37 C38 1.375(15)
C37 C42 1.388(14)
C38 C39 1.419(13)
C39 H39 0.9500
C39 C40 1.379(14)
C40 H40 0.9500
C40 C41 1.385(15)
C41 H41 0.9500
C41 C42 1.429(13)
C42 C43 1.482(15)
C43 C44 1.398(15)
C43 C48 1.394(15)
C44 H44 0.9500
C44 C45 1.412(15)
C45 H45 0.9500
C45 C46 1.394(18)
C46 H46 0.9500
C46 C47 1.388(17)
C47 H47 0.9500
C47 C48 1.387(16)
C48 H48 0.9500
C49 H49 1.0000
C49 C50 1.529(15)
C49 C51 1.502(14)
C50 H50A 0.9800
C50 H50B 0.9800
C50 H50C 0.9800
C51 H51A 0.9800
C51 H51B 0.9800
C51 H51C 0.9800
C52 H52 1.0000
C52 C53 1.524(16)
C52 C54 1.510(15)
C53 H53A 0.9800
C53 H53B 0.9800
C53 H53C 0.9800
C54 H54A 0.9800
C54 H54B 0.9800
C54 H54C 0.9800
C55 C56 1.409(14)
C55 C60 1.406(13)
C56 C57 1.393(13)
C57 H57 0.9500
C57 C58 1.427(14)
C58 H58 0.9500
C58 C59 1.370(16)
C59 H59 0.9500
C59 C60 1.370(15)
C60 C61 1.508(15)
C61 C62 1.394(15)
C61 C66 1.396(16)
C62 H62 0.9500
C62 C63 1.437(16)
C63 H63 0.9500
C63 C64 1.373(19)
C64 H64 0.9500
C64 C65 1.383(18)
C65 H65 0.9500
C65 C66 1.397(15)
C66 H66 0.9500
C67 H67 1.0000
C67 C68 1.531(15)
C67 C69 1.562(13)
C68 H68A 0.9800
C68 H68B 0.9800
C68 H68C 0.9800
C69 H69A 0.9800
C69 H69B 0.9800
C69 H69C 0.9800
C70 H70 1.0000
C70 C71 1.513(17)
C70 C72 1.561(16)
C71 H71A 0.9800
C71 H71B 0.9800
C71 H71C 0.9800
C72 H72A 0.9800
C72 H72B 0.9800
C72 H72C 0.9800
C73 C74 1.411(14)
C73 C78 1.404(13)
C74 C75 1.392(13)
C75 H75 0.9500
C75 C76 1.393(13)
C76 H76 0.9500
C76 C77 1.395(15)
C77 H77 0.9500
C77 C78 1.370(13)
C78 C79 1.488(14)
C79 C80 1.405(14)
C79 C84 1.401(15)
C80 H80 0.9500
C80 C81 1.395(15)
C81 H81 0.9500
C81 C82 1.409(15)
C82 H82 0.9500
C82 C83 1.376(16)
C83 H83 0.9500
C83 C84 1.383(15)
C84 H84 0.9500
C85 H85 1.0000
C85 C86 1.545(14)
C85 C87 1.530(16)
C86 H86A 0.9800
C86 H86B 0.9800
C86 H86C 0.9800
C87 H87A 0.9800
C87 H87B 0.9800
C87 H87C 0.9800
C88 H88 1.0000
C88 C89 1.524(15)
C88 C90 1.561(15)
C89 H89A 0.9800
C89 H89B 0.9800
C89 H89C 0.9800
C90 H90A 0.9800
C90 H90B 0.9800
C90 H90C 0.9800
C91 C92 1.399(15)
C91 C96 1.386(13)
C92 C93 1.409(13)
C93 H93 0.9500
C93 C94 1.389(13)
C94 H94 0.9500
C94 C95 1.387(15)
C95 H95 0.9500
C95 C96 1.432(13)
C96 C97 1.473(14)
C97 C98 1.397(14)
C97 C102 1.391(14)
C98 H98 0.9500
C98 C99 1.398(14)
C99 H99 0.9500
C99 C100 1.397(16)
C100 H100 0.9500
C100 C101 1.392(15)
C101 H101 0.9500
C101 C102 1.377(15)
C102 H102 0.9500
C103 H103 1.0000
C103 C104 1.554(14)
C103 C105 1.515(13)
C104 H10A 0.9800
C104 H10B 0.9800
C104 H10C 0.9800
C105 H10D 0.9800
C105 H10E 0.9800
C105 H10F 0.9800
C106 H106 1.0000
C106 C107 1.535(17)
C106 C108 1.528(16)
C107 H10G 0.9800
C107 H10H 0.9800
C107 H10I 0.9800
C108 H10J 0.9800
C108 H10K 0.9800
C108 H10L 0.9800
C109 C110 1.409(14)
C109 C114 1.388(12)
C110 C111 1.394(13)
C111 H111 0.9500
C111 C112 1.395(13)
C112 H112 0.9500
C112 C113 1.386(14)
C113 H113 0.9500
C113 C114 1.413(13)
C114 C115 1.500(14)
C115 C116 1.368(14)
C115 C120 1.408(15)
C116 H116 0.9500
C116 C117 1.383(15)
C117 H117 0.9500
C117 C118 1.381(15)
C118 H118 0.9500
C118 C119 1.404(14)
C119 H119 0.9500
C119 C120 1.381(14)
C120 H120 0.9500
C121 H121 1.0000
C121 C122 1.539(15)
C121 C123 1.513(14)
C122 H12A 0.9800
C122 H12B 0.9800
C122 H12C 0.9800
C123 H12D 0.9800
C123 H12E 0.9800
C123 H12F 0.9800
C124 H124 1.0000
C124 C125 1.536(14)
C124 C126 1.540(14)
C125 H12G 0.9800
C125 H12H 0.9800
C125 H12I 0.9800
C126 H12J 0.9800
C126 H12K 0.9800
C126 H12L 0.9800
C127 C128 1.389(14)
C127 C132 1.381(13)
C128 C129 1.406(14)
C129 H129 0.9500
C129 C130 1.394(13)
C130 H130 0.9500
C130 C131 1.402(15)
C131 H131 0.9500
C131 C132 1.392(13)
C132 C133 1.482(14)
C133 C134 1.393(15)
C133 C138 1.394(14)
C134 H134 0.9500
C134 C135 1.383(16)
C135 H135 0.9500
C135 C136 1.404(15)
C136 H136 0.9500
C136 C137 1.367(16)
C137 H137 0.9500
C137 C138 1.377(15)
C138 H138 0.9500
C139 H139 1.0000
C139 C140 1.509(15)
C139 C141 1.552(13)
C140 H14D 0.9800
C140 H14E 0.9800
C140 H14F 0.9800
C141 H14G 0.9800
C141 H14H 0.9800
C141 H14I 0.9800
C142 H142 1.0000
C142 C143 1.516(15)
C142 C144 1.523(14)
C143 H14J 0.9800
C143 H14K 0.9800
C143 H14L 0.9800
C144 H14M 0.9800
C144 H14N 0.9800
C144 H14O 0.9800

loop_
_geom_torsion_atom_site_label_1
_geom_torsion_atom_site_label_2
_geom_torsion_atom_site_label_3
_geom_torsion_atom_site_label_4
_geom_torsion
Br3 Ni4 C56 C55 159.7(8)
Br3 Ni4 C56 C57 -15.7(10)
Ni1 P1 O1 C1 -16.8(7)
Ni1 P1 C13 C14 161.9(7)
Ni1 P1 C13 C15 38.4(9)
Ni1 P1 C16 C17 -46.6(9)
Ni1 P1 C16 C18 81.3(8)
Ni1 C2 C3 C4 171.0(8)
Ni2 P2 O2 C19 19.1(7)
Ni2 P2 C31 C32 53.6(8)
Ni2 P2 C31 C33 178.2(6)
Ni2 P2 C34 C35 -56.6(8)
Ni2 P2 C34 C36 69.8(8)
Ni2 C20 C21 C22 -175.4(8)
Ni3 P3 O3 C37 13.0(8)
Ni3 P3 C49 C50 46.3(9)
Ni3 P3 C49 C51 -80.2(9)
Ni3 P3 C52 C53 -162.6(7)
Ni3 P3 C52 C54 -39.7(9)
Ni3 C38 C39 C40 -173.1(9)
Ni4 P4 O4 C55 -12.7(7)
Ni4 P4 C67 C68 -41.3(8)
Ni4 P4 C67 C69 84.2(8)
Ni4 P4 C70 C71 48.3(10)
Ni4 P4 C70 C72 172.3(6)
Ni4 C56 C57 C58 173.4(9)
Ni5 P5 O5 C73 -12.8(7)
Ni5 P5 C85 C86 75.6(9)
Ni5 P5 C85 C87 -48.5(10)
Ni5 P5 C88 C89 156.4(7)
Ni5 P5 C88 C90 32.7(9)
Ni5 C74 C75 C76 174.4(9)
Ni6 P6 O6 C91 8.5(8)
Ni6 P6 C103 C104 41.1(8)
Ni6 P6 C103 C105 -85.0(8)
Ni6 P6 C106 C107 -47.1(9)
Ni6 P6 C106 C108 -171.6(6)
Ni6 C92 C93 C94 -177.4(9)
Ni7 P7 O7 C109 -15.8(7)
Ni7 P7 C121 C122 55.6(8)
Ni7 P7 C121 C123 -66.7(8)
Ni7 P7 C124 C125 -56.2(8)
Ni7 P7 C124 C126 -178.1(6)
Ni7 C110 C111 C112 173.6(8)
Ni8 P8 O8 C127 13.9(8)
Ni8 P8 C139 C140 46.3(9)
Ni8 P8 C139 C141 -79.9(8)
Ni8 P8 C142 C143 -159.7(6)
Ni8 P8 C142 C144 -35.7(8)
Ni8 C128 C129 C130 -171.6(9)
P1 O1 C1 C2 3.5(11)
P1 O1 C1 C6 -174.9(7)
P2 O2 C19 C20 -7.5(11)
P2 O2 C19 C24 171.1(7)
P3 O3 C37 C38 -3.6(13)
P3 O3 C37 C42 178.4(8)
P4 Ni4 C56 C55 -13.4(8)
P4 Ni4 C56 C57 171.2(10)
P4 O4 C55 C56 3.7(12)
P4 O4 C55 C60 -177.1(8)
P5 O5 C73 C74 3.9(11)
P5 O5 C73 C78 -175.0(8)
P6 O6 C91 C92 -2.2(13)
P6 O6 C91 C96 176.7(8)
P7 O7 C109 C110 6.8(11)
P7 O7 C109 C114 -174.3(8)
P8 O8 C127 C128 -2.0(12)
P8 O8 C127 C132 176.8(8)
O1 P1 C13 C14 45.0(9)
O1 P1 C13 C15 -78.6(8)
O1 P1 C16 C17 71.8(8)
O1 P1 C16 C18 -160.3(8)
O1 C1 C2 Ni1 14.0(12)
O1 C1 C2 C3 -170.5(9)
O1 C1 C6 C5 172.6(9)
O1 C1 C6 C7 -11.7(15)
O2 P2 C31 C32 -63.6(8)
O2 P2 C31 C33 61.0(8)
O2 P2 C34 C35 60.8(8)
O2 P2 C34 C36 -172.9(7)
O2 C19 C20 Ni2 -9.9(12)
O2 C19 C20 C21 174.7(9)
O2 C19 C24 C23 -174.6(9)
O2 C19 C24 C25 5.7(15)
O3 P3 C49 C50 -71.4(9)
O3 P3 C49 C51 162.1(8)
O3 P3 C52 C53 -45.9(8)
O3 P3 C52 C54 77.0(9)
O3 C37 C38 Ni3 -9.4(14)
O3 C37 C38 C39 174.8(10)
O3 C37 C42 C41 -175.0(10)
O3 C37 C42 C43 8.5(17)
O4 P4 C67 C68 73.7(8)
O4 P4 C67 C69 -160.8(8)
O4 P4 C70 C71 -69.6(9)
O4 P4 C70 C72 54.4(9)
O4 C55 C56 Ni4 9.0(13)
O4 C55 C56 C57 -175.3(10)
O4 C55 C60 C59 175.7(10)
O4 C55 C60 C61 -4.8(16)
O5 P5 C85 C86 -167.3(9)
O5 P5 C85 C87 68.7(9)
O5 P5 C88 C89 39.0(9)
O5 P5 C88 C90 -84.6(8)
O5 C73 C74 Ni5 8.7(13)
O5 C73 C74 C75 -175.6(10)
O5 C73 C78 C77 176.0(9)
O5 C73 C78 C79 -8.3(15)
O6 P6 C103 C104 -74.7(7)
O6 P6 C103 C105 159.1(8)
O6 P6 C106 C107 71.1(9)
O6 P6 C106 C108 -53.4(9)
O6 C91 C92 Ni6 -6.4(14)
O6 C91 C92 C93 174.7(10)
O6 C91 C96 C95 -175.8(10)
O6 C91 C96 C97 5.2(17)
O7 P7 C121 C122 -62.0(8)
O7 P7 C121 C123 175.7(8)
O7 P7 C124 C125 61.5(8)
O7 P7 C124 C126 -60.4(8)
O7 C109 C110 Ni7 7.4(13)
O7 C109 C110 C111 -175.6(9)
O7 C109 C114 C113 176.8(9)
O7 C109 C114 C115 -1.0(15)
O8 P8 C139 C140 -71.4(8)
O8 P8 C139 C141 162.4(8)
O8 P8 C142 C143 -43.9(8)
O8 P8 C142 C144 80.2(8)
O8 C127 C128 Ni8 -13.2(13)
O8 C127 C128 C129 172.0(10)
O8 C127 C132 C131 -173.6(10)
O8 C127 C132 C133 9.5(16)
C1 C2 C3 C4 -4.0(14)
C1 C6 C7 C8 144.3(10)
C1 C6 C7 C12 -39.6(15)
C2 C1 C6 C5 -5.7(15)
C2 C1 C6 C7 170.0(9)
C2 C3 C4 C5 -1.3(17)
C3 C4 C5 C6 3.5(17)
C4 C5 C6 C1 -0.1(15)
C4 C5 C6 C7 -176.1(10)
C5 C6 C7 C8 -40.1(14)
C5 C6 C7 C12 136.0(11)
C6 C1 C2 Ni1 -167.8(8)
C6 C1 C2 C3 7.7(15)
C6 C7 C8 C9 175.7(10)
C6 C7 C12 C11 -174.9(9)
C7 C8 C9 C10 -0.7(16)
C8 C7 C12 C11 1.4(15)
C8 C9 C10 C11 1.3(16)
C9 C10 C11 C12 -0.5(16)
C10 C11 C12 C7 -0.9(16)
C12 C7 C8 C9 -0.6(15)
C13 P1 O1 C1 103.0(7)
C13 P1 C16 C17 -178.9(8)
C13 P1 C16 C18 -50.9(9)
C16 P1 O1 C1 -147.8(7)
C16 P1 C13 C14 -58.8(9)
C16 P1 C13 C15 177.6(8)
C19 C20 C21 C22 -0.3(15)
C19 C24 C25 C26 -141.2(10)
C19 C24 C25 C30 38.1(15)
C20 C19 C24 C23 3.8(15)
C20 C19 C24 C25 -175.9(9)
C20 C21 C22 C23 3.9(17)
C21 C22 C23 C24 -3.9(17)
C22 C23 C24 C19 0.2(16)
C22 C23 C24 C25 179.9(10)
C23 C24 C25 C26 39.1(14)
C23 C24 C25 C30 -141.6(11)
C24 C19 C20 Ni2 171.7(8)
C24 C19 C20 C21 -3.8(15)
C24 C25 C26 C27 178.4(9)
C24 C25 C30 C29 -178.7(10)
C25 C26 C27 C28 1.4(15)
C26 C25 C30 C29 0.6(15)
C26 C27 C28 C29 -1.6(16)
C27 C28 C29 C30 1.3(16)
C28 C29 C30 C25 -0.8(17)
C30 C25 C26 C27 -0.9(14)
C31 P2 O2 C19 144.7(7)
C31 P2 C34 C35 167.2(8)
C31 P2 C34 C36 -66.5(9)
C34 P2 O2 C19 -104.2(7)
C34 P2 C31 C32 -171.9(7)
C34 P2 C31 C33 -47.3(9)
C37 C38 C39 C40 2.5(17)
C37 C42 C43 C44 -142.9(11)
C37 C42 C43 C48 40.6(16)
C38 C37 C42 C41 7.2(18)
C38 C37 C42 C43 -169.3(11)
C38 C39 C40 C41 2.1(18)
C39 C40 C41 C42 -2.3(19)
C40 C41 C42 C37 -2.1(17)
C40 C41 C42 C43 174.6(11)
C41 C42 C43 C44 40.7(15)
C41 C42 C43 C48 -135.8(11)
C42 C37 C38 Ni3 168.4(9)
C42 C37 C38 C39 -7.4(18)
C42 C43 C44 C45 -174.5(10)
C42 C43 C48 C47 173.7(10)
C43 C44 C45 C46 -1.0(16)
C44 C43 C48 C47 -2.8(16)
C44 C45 C46 C47 0.5(17)
C45 C46 C47 C48 -1.1(17)
C46 C47 C48 C43 2.3(17)
C48 C43 C44 C45 2.1(15)
C49 P3 O3 C37 141.5(8)
C49 P3 C52 C53 60.3(9)
C49 P3 C52 C54 -176.7(8)
C52 P3 O3 C37 -108.2(8)
C52 P3 C49 C50 178.8(8)
C52 P3 C49 C51 52.3(10)
C55 C56 C57 C58 -2.1(16)
C55 C60 C61 C62 144.7(11)
C55 C60 C61 C66 -38.2(15)
C56 C55 C60 C59 -5.1(17)
C56 C55 C60 C61 174.3(10)
C56 C57 C58 C59 -1.6(19)
C57 C58 C59 C60 2(2)
C58 C59 C60 C55 1.1(18)
C58 C59 C60 C61 -178.4(11)
C59 C60 C61 C62 -35.9(15)
C59 C60 C61 C66 141.2(11)
C60 C55 C56 Ni4 -170.2(8)
C60 C55 C56 C57 5.5(16)
C60 C61 C62 C63 178.2(10)
C60 C61 C66 C65 -177.4(10)
C61 C62 C63 C64 -1.0(16)
C62 C61 C66 C65 -0.3(15)
C62 C63 C64 C65 0.3(16)
C63 C64 C65 C66 0.4(16)
C64 C65 C66 C61 -0.4(16)
C66 C61 C62 C63 1.0(15)
C67 P4 O4 C55 -137.6(7)
C67 P4 C70 C71 -173.2(9)
C67 P4 C70 C72 -49.2(9)
C70 P4 O4 C55 112.5(7)
C70 P4 C67 C68 -178.6(7)
C70 P4 C67 C69 -53.1(9)
C73 C74 C75 C76 -1.0(17)
C73 C78 C79 C80 -41.8(15)
C73 C78 C79 C84 144.0(11)
C74 C73 C78 C77 -2.9(16)
C74 C73 C78 C79 172.8(10)
C74 C75 C76 C77 -1.6(18)
C75 C76 C77 C78 2.2(17)
C76 C77 C78 C73 0.0(16)
C76 C77 C78 C79 -175.8(10)
C77 C78 C79 C80 133.9(11)
C77 C78 C79 C84 -40.3(15)
C78 C73 C74 Ni5 -172.4(8)
C78 C73 C74 C75 3.4(16)
C78 C79 C80 C81 -173.5(10)
C78 C79 C84 C83 174.3(10)
C79 C80 C81 C82 -0.5(16)
C80 C79 C84 C83 -0.1(16)
C80 C81 C82 C83 -0.6(16)
C81 C82 C83 C84 1.4(17)
C82 C83 C84 C79 -1.0(17)
C84 C79 C80 C81 0.9(15)
C85 P5 O5 C73 -141.5(8)
C85 P5 C88 C89 -65.2(9)
C85 P5 C88 C90 171.2(8)
C88 P5 O5 C73 109.7(7)
C88 P5 C85 C86 -58.5(10)
C88 P5 C85 C87 177.5(9)
C91 C92 C93 C94 1.4(17)
C91 C96 C97 C98 -143.0(11)
C91 C96 C97 C102 40.0(16)
C92 C91 C96 C95 2.9(17)
C92 C91 C96 C97 -176.1(11)
C92 C93 C94 C95 2.1(18)
C93 C94 C95 C96 -3.2(18)
C94 C95 C96 C91 0.7(17)
C94 C95 C96 C97 179.8(10)
C95 C96 C97 C98 38.0(14)
C95 C96 C97 C102 -139.0(11)
C96 C91 C92 Ni6 174.8(9)
C96 C91 C92 C93 -4.0(18)
C96 C97 C98 C99 -175.6(9)
C96 C97 C102 C101 176.4(10)
C97 C98 C99 C100 -1.6(15)
C98 C97 C102 C101 -0.7(15)
C98 C99 C100 C101 0.6(15)
C99 C100 C101 C102 0.4(15)
C100 C101 C102 C97 -0.3(16)
C102 C97 C98 C99 1.6(15)
C103 P6 O6 C91 132.3(8)
C103 P6 C106 C107 176.5(8)
C103 P6 C106 C108 52.0(9)
C106 P6 O6 C91 -117.9(8)
C106 P6 C103 C104 178.0(7)
C106 P6 C103 C105 51.9(9)
C109 C110 C111 C112 -3.3(15)
C109 C114 C115 C116 137.4(11)
C109 C114 C115 C120 -43.5(15)
C110 C109 C114 C113 -4.3(16)
C110 C109 C114 C115 177.9(10)
C110 C111 C112 C113 0.2(17)
C111 C112 C113 C114 1.1(17)
C112 C113 C114 C109 0.8(15)
C112 C113 C114 C115 178.7(10)
C113 C114 C115 C116 -40.4(14)
C113 C114 C115 C120 138.7(10)
C114 C109 C110 Ni7 -171.5(8)
C114 C109 C110 C111 5.5(16)
C114 C115 C116 C117 178.1(9)
C114 C115 C120 C119 -178.1(9)
C115 C116 C117 C118 0.6(16)
C116 C115 C120 C119 1.0(15)
C116 C117 C118 C119 -0.2(15)
C117 C118 C119 C120 0.2(14)
C118 C119 C120 C115 -0.6(15)
C120 C115 C116 C117 -1.0(15)
C121 P7 O7 C109 108.8(7)
C121 P7 C124 C125 168.8(7)
C121 P7 C124 C126 46.9(9)
C124 P7 O7 C109 -140.6(7)
C124 P7 C121 C122 -169.3(8)
C124 P7 C121 C123 68.4(9)
C127 C128 C129 C130 2.9(17)
C127 C132 C133 C134 41.6(16)
C127 C132 C133 C138 -144.1(11)
C128 C127 C132 C131 5.2(17)
C128 C127 C132 C133 -171.8(10)
C128 C129 C130 C131 2.1(18)
C129 C130 C131 C132 -3.8(18)
C130 C131 C132 C127 0.4(17)
C130 C131 C132 C133 177.5(11)
C131 C132 C133 C134 -135.3(11)
C131 C132 C133 C138 38.9(15)
C132 C127 C128 Ni8 168.0(9)
C132 C127 C128 C129 -6.7(16)
C132 C133 C134 C135 175.1(10)
C132 C133 C138 C137 -175.4(10)
C133 C134 C135 C136 0.5(18)
C134 C133 C138 C137 -1.0(17)
C134 C135 C136 C137 -1.5(17)
C135 C136 C137 C138 1.3(18)
C136 C137 C138 C133 0.0(18)
C138 C133 C134 C135 0.7(17)
C139 P8 O8 C127 145.2(8)
C139 P8 C142 C143 60.4(8)
C139 P8 C142 C144 -175.5(8)
C142 P8 O8 C127 -104.0(8)
C142 P8 C139 C140 178.0(8)
C142 P8 C139 C141 51.8(9)

loop_
_twin_individual_id
_twin_individual_mass_fraction_refined
1 0.47(4)
2 0.073(14)
3 0.35(3)
4 0.104(14)
